data_4319664
loop_
_publ_author_name
'James E. Redman'
'Neil Feeder'
'Simon J. Teat'
'Jeremy K. M. Sanders'

_publ_contact_author
;
  Jeremy K. M. Sanders
  University Chemical Laboratory
  University of Cambridge
  Lensfield Road
  Cambridge, CB2 1EW
  UK
;
_publ_contact_author_email jkms@cam.ac.uk
_publ_contact_author_fax 44(1223)336017
_publ_contact_author_phone 44(1223)336411
_publ_section_title
;
 Rh(III) Porphyrins as Building Blocks for Porphyrin Coordination Arrays:
 From Dimers to Heterometallic Undecamers
;
_journal_name_full 'Inorganic Chemistry'
_journal_page_first 2486
_journal_page_last 2499
_journal_paper_doi 10.1021/ic001038f
_journal_volume 40
_journal_year 2001
_chemical_formula_moiety 'C120 H131 I N9 O2 Rh, C H3 O'
_chemical_formula_sum 'C121 H154 I N9 O3 Rh'
_chemical_formula_weight 2012.34
_chemical_name_systematic
; 
 ? 
;
_space_group_IT_number 2
_symmetry_cell_setting triclinic
_symmetry_space_group_name_Hall '-P 1'
_symmetry_space_group_name_H-M 'P -1'
_atom_sites_solution_hydrogens geom
_atom_sites_solution_primary direct
_atom_sites_solution_secondary difmap
_audit_creation_method SHELXL-97
_cell_angle_alpha 104.2840(10)
_cell_angle_beta 98.3090(10)
_cell_angle_gamma 91.6610(10)
_cell_formula_units_Z 2
_cell_length_a 11.9139(5)
_cell_length_b 16.7586(7)
_cell_length_c 28.6361(11)
_cell_measurement_reflns_used 42294
_cell_measurement_temperature 150(2)
_cell_measurement_theta_max 29.15
_cell_measurement_theta_min 3.04
_cell_volume 5470.1(4)
_computing_cell_refinement 'LSCELL (CLEGG, 1997)'
_computing_data_collection 'Bruker SMART'
_computing_data_reduction 'Bruker SAINT'
_computing_molecular_graphics 'XP (Sheldrick, 1996)'
_computing_publication_material 'SHELXL-97 (Sheldrick, 1997)'
_computing_structure_refinement 'SHELXL-97 (Sheldrick, 1997)'
_computing_structure_solution SIR-92
_diffrn_ambient_temperature 150(2)
_diffrn_detector_area_resol_mean 8.192
_diffrn_measured_fraction_theta_full 0.876
_diffrn_measured_fraction_theta_max 0.876
_diffrn_measurement_device_type 'Bruker SMART CCD'
_diffrn_measurement_method 'Thin slice, \w-scans'
_diffrn_radiation_monochromator 'Silicon 111'
_diffrn_radiation_source 'Daresbury SRS, Station 9.8'
_diffrn_radiation_type Synchrotron
_diffrn_radiation_wavelength 0.6923
_diffrn_reflns_av_R_equivalents 0.0282
_diffrn_reflns_av_sigmaI/netI 0.0455
_diffrn_reflns_limit_h_max 16
_diffrn_reflns_limit_h_min -16
_diffrn_reflns_limit_k_max 23
_diffrn_reflns_limit_k_min -23
_diffrn_reflns_limit_l_max 40
_diffrn_reflns_limit_l_min -40
_diffrn_reflns_number 54140
_diffrn_reflns_theta_full 29.37
_diffrn_reflns_theta_max 29.37
_diffrn_reflns_theta_min 2.02
_exptl_absorpt_coefficient_mu 0.493
_exptl_absorpt_correction_T_max 0.9710
_exptl_absorpt_correction_T_min 0.9253
_exptl_absorpt_correction_type multiscans
_exptl_crystal_colour red
_exptl_crystal_density_diffrn 1.222
_exptl_crystal_density_method 'not measured'
_exptl_crystal_description plate
_exptl_crystal_F_000 2130
_exptl_crystal_size_max 0.16
_exptl_crystal_size_mid 0.06
_exptl_crystal_size_min 0.06
_refine_diff_density_max 2.530
_refine_diff_density_min -0.983
_refine_diff_density_rms 0.082
_refine_ls_extinction_method none
_refine_ls_goodness_of_fit_ref 1.029
_refine_ls_hydrogen_treatment mixed
_refine_ls_matrix_type full
_refine_ls_number_parameters 1201
_refine_ls_number_reflns 28580
_refine_ls_number_restraints 53
_refine_ls_restrained_S_all 1.035
_refine_ls_R_factor_all 0.0617
_refine_ls_R_factor_gt 0.0467
_refine_ls_shift/su_max 1.439
_refine_ls_shift/su_mean 0.068
_refine_ls_structure_factor_coef Fsqd
_refine_ls_weighting_details 'calc w=1/[\s^2^(Fo^2^)+(0.0635P)^2^+6.8698P] where P=(Fo^2^+2Fc^2^)/3'
_refine_ls_weighting_scheme calc
_refine_ls_wR_factor_gt 0.1249
_refine_ls_wR_factor_ref 0.1303
_reflns_number_gt 23764
_reflns_number_total 28580
_reflns_threshold_expression >2sigma(I)
_cod_data_source_file ic001038f_06.cif
_cod_data_source_block js0011
_cod_depositor_comments
;
The following automatic conversions were performed:

'_symmetry_cell_setting' value 'Triclinic' changed to 'triclinic'
according to the built-in table from CIF Core dictionary named
'cif_core.dic' version 2.4.1 from 2010-06-29.

Automatic conversion script
Id: cif_fix_values 1646 2011-03-28 12:23:43Z adriana 
;
_cod_database_code 4319664

loop_
_symmetry_equiv_pos_as_xyz
'x, y, z'
'-x, -y, -z'

loop_
_atom_site_label
_atom_site_type_symbol
_atom_site_fract_x
_atom_site_fract_y
_atom_site_fract_z
_atom_site_U_iso_or_equiv
_atom_site_adp_type
_atom_site_occupancy
_atom_site_symmetry_multiplicity
_atom_site_calc_flag
_atom_site_refinement_flags
_atom_site_disorder_assembly
_atom_site_disorder_group
O1_1 O -0.1689(2) 0.3953(2) -0.13246(9) 0.0532(7) Uani 1 1 d . A .
H1_1 H -0.2236 0.3955 -0.1545 0.080 Uiso 1 1 calc R . .
O2_1 O -0.0651(2) 0.4007(2) -0.19078(9) 0.0650(8) Uani 1 1 d . A .
N1_1 N 0.4616(2) 0.44965(15) 0.06328(9) 0.0320(5) Uani 1 1 d . A .
N2_1 N 0.3936(2) 0.60671(16) 0.07141(9) 0.0344(5) Uani 1 1 d . A .
H2_1 H 0.4430 0.5795 0.0863 0.041 Uiso 1 1 calc R . .
N3_1 N 0.5686(2) 0.66136(14) 0.16708(9) 0.0304(5) Uani 1 1 d . A .
N4_1 N 0.62542(19) 0.50125(14) 0.16182(8) 0.0274(4) Uani 1 1 d . A .
H4_1 H 0.5792 0.5289 0.1458 0.033 Uiso 1 1 calc R . .
N5_1 N 0.89878(18) 0.70285(13) 0.36966(8) 0.0223(4) Uani 1 1 d . A .
C1_1 C 0.5893(3) 0.36528(18) 0.10341(11) 0.0329(6) Uani 1 1 d . . .
H1A_1 H 0.6126 0.3105 0.0987 0.039 Uiso 1 1 calc R . .
C2_1 C 0.5103(2) 0.37787(18) 0.06530(10) 0.0325(6) Uani 1 1 d . A .
C3_1 C 0.4654(3) 0.31134(19) 0.02276(11) 0.0368(6) Uani 1 1 d . . .
C4_1 C 0.3842(3) 0.3427(2) -0.00422(11) 0.0371(6) Uani 1 1 d . A .
C5_1 C 0.3820(2) 0.43015(19) 0.02148(10) 0.0326(6) Uani 1 1 d . . .
C6_1 C 0.3097(2) 0.4876(2) 0.00730(10) 0.0331(6) Uani 1 1 d . A .
C7_1 C 0.3168(2) 0.5716(2) 0.03019(11) 0.0346(6) Uani 1 1 d . . .
C8_1 C 0.2533(3) 0.6387(2) 0.01784(11) 0.0370(6) Uani 1 1 d . A .
C9_1 C 0.2935(3) 0.7093(2) 0.05183(12) 0.0392(7) Uani 1 1 d . . .
C10_1 C 0.3827(3) 0.6899(2) 0.08596(12) 0.0383(7) Uani 1 1 d . A .
C11_1 C 0.4471(3) 0.7462(2) 0.12484(12) 0.0411(7) Uani 1 1 d . . .
H11_1 H 0.4276 0.8017 0.1285 0.049 Uiso 1 1 calc R A .
C12_1 C 0.5357(3) 0.73488(18) 0.15953(11) 0.0355(6) Uani 1 1 d . A .
C13_1 C 0.6047(3) 0.80371(18) 0.19356(11) 0.0359(6) Uani 1 1 d . . .
C14_1 C 0.6810(2) 0.77038(17) 0.22260(10) 0.0306(5) Uani 1 1 d . A .
C15_1 C 0.6550(2) 0.68063(17) 0.20622(10) 0.0276(5) Uani 1 1 d . . .
C16_1 C 0.7077(2) 0.62029(16) 0.22686(9) 0.0252(5) Uani 1 1 d . A .
C17_1 C 0.6941(2) 0.53506(17) 0.20573(9) 0.0265(5) Uani 1 1 d . . .
C18_1 C 0.7524(2) 0.46800(17) 0.22020(10) 0.0287(5) Uani 1 1 d . A .
C19_1 C 0.7188(2) 0.39793(17) 0.18386(10) 0.0296(5) Uani 1 1 d . . .
C20_1 C 0.6393(2) 0.41858(17) 0.14669(10) 0.0293(5) Uani 1 1 d . A .
C21_1 C 0.3155(3) 0.2948(2) -0.05148(13) 0.0516(9) Uani 1 1 d . . .
H21A_1 H 0.3409 0.2387 -0.0600 0.077 Uiso 1 1 calc R A .
H21B_1 H 0.3257 0.3221 -0.0773 0.077 Uiso 1 1 calc R . .
H21C_1 H 0.2349 0.2924 -0.0480 0.077 Uiso 1 1 calc R . .
C22_1 C 0.1632(3) 0.6351(2) -0.02519(12) 0.0441(7) Uani 1 1 d . . .
H22A_1 H 0.1305 0.6888 -0.0217 0.066 Uiso 1 1 calc R A .
H22B_1 H 0.1034 0.5927 -0.0268 0.066 Uiso 1 1 calc R . .
H22C_1 H 0.1970 0.6214 -0.0552 0.066 Uiso 1 1 calc R . .
C23_1 C 0.7745(3) 0.81927(18) 0.26023(11) 0.0357(6) Uani 1 1 d . . .
H23A_1 H 0.7696 0.8781 0.2617 0.054 Uiso 1 1 calc R A .
H23B_1 H 0.8482 0.8018 0.2515 0.054 Uiso 1 1 calc R . .
H23C_1 H 0.7670 0.8100 0.2922 0.054 Uiso 1 1 calc R . .
C24_1 C 0.8369(3) 0.47215(19) 0.26491(11) 0.0369(6) Uani 1 1 d . . .
H24A_1 H 0.8530 0.4161 0.2672 0.055 Uiso 1 1 calc R A .
H24B_1 H 0.8057 0.5010 0.2939 0.055 Uiso 1 1 calc R . .
H24C_1 H 0.9073 0.5021 0.2630 0.055 Uiso 1 1 calc R . .
C25_1 C 0.5020(3) 0.2248(2) 0.01320(13) 0.0466(8) Uiso 0.50 1 d PD A 1
H25A_1 H 0.5044 0.2065 -0.0222 0.056 Uiso 0.50 1 calc PR A 1
H25B_1 H 0.5814 0.2281 0.0299 0.056 Uiso 0.50 1 calc PR A 1
C26_1 C 0.4412(8) 0.1575(5) 0.0260(3) 0.056(2) Uiso 0.50 1 d PD A 1
H26A_1 H 0.4699 0.1043 0.0100 0.067 Uiso 0.50 1 calc PR A 1
H26B_1 H 0.3594 0.1562 0.0129 0.067 Uiso 0.50 1 calc PR A 1
C27_1 C 0.4547(7) 0.1658(5) 0.0808(2) 0.0553(18) Uiso 0.50 1 d PD A 1
H27A_1 H 0.5360 0.1639 0.0937 0.066 Uiso 0.50 1 calc PR A 1
H27B_1 H 0.4294 0.2200 0.0971 0.066 Uiso 0.50 1 calc PR A 1
C28_1 C 0.3863(8) 0.0979(5) 0.0926(3) 0.065(2) Uiso 0.50 1 d PD A 1
H28A_1 H 0.4137 0.0439 0.0771 0.078 Uiso 0.50 1 calc PR A 1
H28B_1 H 0.3056 0.0984 0.0783 0.078 Uiso 0.50 1 calc PR A 1
C29_1 C 0.3945(8) 0.1065(5) 0.1474(3) 0.064(2) Uiso 0.50 1 d PD A 1
H29A_1 H 0.4754 0.1105 0.1624 0.077 Uiso 0.50 1 calc PR A 1
H29B_1 H 0.3603 0.1577 0.1626 0.077 Uiso 0.50 1 calc PR A 1
C30_1 C 0.3327(12) 0.0325(7) 0.1567(4) 0.071(3) Uiso 0.50 1 d PD A 1
H30A_1 H 0.2535 0.0273 0.1407 0.106 Uiso 0.50 1 calc PR A 1
H30B_1 H 0.3350 0.0403 0.1919 0.106 Uiso 0.50 1 calc PR A 1
H30C_1 H 0.3700 -0.0177 0.1436 0.106 Uiso 0.50 1 calc PR A 1
C25'_1 C 0.5020(3) 0.2248(2) 0.01320(13) 0.0466(8) Uiso 0.50 1 d PD A 2
H25C_1 H 0.5843 0.2243 0.0249 0.056 Uiso 0.50 1 calc PR A 2
H25D_1 H 0.4863 0.1973 -0.0221 0.056 Uiso 0.50 1 calc PR A 2
C26'_1 C 0.4286(6) 0.1795(4) 0.0429(3) 0.0441(16) Uiso 0.50 1 d PD A 2
H26C_1 H 0.4317 0.2142 0.0765 0.053 Uiso 0.50 1 calc PR A 2
H26D_1 H 0.3481 0.1711 0.0269 0.053 Uiso 0.50 1 calc PR A 2
C27'_1 C 0.4757(7) 0.0960(4) 0.0444(3) 0.0573(19) Uiso 0.50 1 d PD A 2
H27C_1 H 0.4725 0.0622 0.0105 0.069 Uiso 0.50 1 calc PR A 2
H27D_1 H 0.5566 0.1052 0.0597 0.069 Uiso 0.50 1 calc PR A 2
C28'_1 C 0.4120(8) 0.0481(5) 0.0723(3) 0.063(2) Uiso 0.50 1 d PD A 2
H28C_1 H 0.4417 -0.0073 0.0686 0.076 Uiso 0.50 1 calc PR A 2
H28D_1 H 0.3305 0.0405 0.0578 0.076 Uiso 0.50 1 calc PR A 2
C29'_1 C 0.4230(9) 0.0912(6) 0.1264(3) 0.073(3) Uiso 0.50 1 d PD A 2
H29C_1 H 0.5047 0.1009 0.1404 0.087 Uiso 0.50 1 calc PR A 2
H29D_1 H 0.3904 0.1456 0.1299 0.087 Uiso 0.50 1 calc PR A 2
C30'_1 C 0.3646(14) 0.0431(10) 0.1552(5) 0.102(5) Uiso 0.50 1 d PD A 2
H30D_1 H 0.2882 0.0229 0.1377 0.154 Uiso 0.50 1 calc PR A 2
H30E_1 H 0.3589 0.0791 0.1873 0.154 Uiso 0.50 1 calc PR A 2
H30F_1 H 0.4087 -0.0038 0.1593 0.154 Uiso 0.50 1 calc PR A 2
C31_1 C 0.2526(3) 0.7948(2) 0.05436(13) 0.0482(8) Uiso 0.70 1 d PD A 1
H31A_1 H 0.3172 0.8353 0.0708 0.058 Uiso 0.70 1 calc PR A 1
H31B_1 H 0.2341 0.8004 0.0205 0.058 Uiso 0.70 1 calc PR A 1
C32_1 C 0.1532(5) 0.8193(5) 0.0793(2) 0.0547(17) Uiso 0.70 1 d PD A 1
H32A_1 H 0.0881 0.7795 0.0627 0.066 Uiso 0.70 1 calc PR A 1
H32B_1 H 0.1329 0.8740 0.0746 0.066 Uiso 0.70 1 calc PR A 1
C33_1 C 0.1672(6) 0.8243(5) 0.1338(2) 0.0679(16) Uiso 0.70 1 d PD A 1
H33A_1 H 0.1819 0.7690 0.1390 0.081 Uiso 0.70 1 calc PR A 1
H33B_1 H 0.2337 0.8624 0.1509 0.081 Uiso 0.70 1 calc PR A 1
C34_1 C 0.0620(7) 0.8544(6) 0.1553(2) 0.097(3) Uiso 0.70 1 d PD A 1
H34A_1 H 0.0427 0.9053 0.1451 0.116 Uiso 0.70 1 calc PR A 1
H34B_1 H -0.0013 0.8124 0.1397 0.116 Uiso 0.70 1 calc PR A 1
C35_1 C 0.0628(9) 0.8726(6) 0.2088(3) 0.110(3) Uiso 0.70 1 d PD A 1
H35A_1 H 0.1072 0.9259 0.2238 0.132 Uiso 0.70 1 calc PR A 1
H35B_1 H -0.0163 0.8808 0.2147 0.132 Uiso 0.70 1 calc PR A 1
C36_1 C 0.1065(8) 0.8144(6) 0.2344(3) 0.095(3) Uiso 0.70 1 d PD A 1
H36A_1 H 0.0653 0.7605 0.2199 0.143 Uiso 0.70 1 calc PR A 1
H36B_1 H 0.0968 0.8330 0.2688 0.143 Uiso 0.70 1 calc PR A 1
H36C_1 H 0.1875 0.8096 0.2323 0.143 Uiso 0.70 1 calc PR A 1
C31'_1 C 0.2526(3) 0.7948(2) 0.05436(13) 0.0482(8) Uiso 0.30 1 d PD A 2
H31C_1 H 0.2434 0.8060 0.0217 0.058 Uiso 0.30 1 calc PR A 2
H31D_1 H 0.3080 0.8372 0.0769 0.058 Uiso 0.30 1 calc PR A 2
C32'_1 C 0.1360(9) 0.7964(8) 0.0733(5) 0.048(4) Uiso 0.30 1 d PD A 2
H32C_1 H 0.0814 0.7551 0.0495 0.058 Uiso 0.30 1 calc PR A 2
H32D_1 H 0.1461 0.7801 0.1045 0.058 Uiso 0.30 1 calc PR A 2
C33'_1 C 0.0870(13) 0.8793(10) 0.0809(6) 0.116(8) Uiso 0.30 1 d PD A 2
H33C_1 H 0.1472 0.9219 0.0995 0.139 Uiso 0.30 1 calc PR A 2
H33D_1 H 0.0262 0.8802 0.1012 0.139 Uiso 0.30 1 calc PR A 2
C34'_1 C 0.0383(18) 0.9023(11) 0.0347(8) 0.125(9) Uiso 0.30 1 d PD A 2
H34C_1 H 0.1005 0.9064 0.0157 0.150 Uiso 0.30 1 calc PR A 2
H34D_1 H 0.0081 0.9576 0.0435 0.150 Uiso 0.30 1 calc PR A 2
C35'_1 C -0.0562(19) 0.8415(13) 0.0023(7) 0.110(7) Uiso 0.30 1 d PD A 2
H35C_1 H -0.1199 0.8385 0.0206 0.132 Uiso 0.30 1 calc PR A 2
H35D_1 H -0.0271 0.7859 -0.0063 0.132 Uiso 0.30 1 calc PR A 2
C36'_1 C -0.100(2) 0.8671(19) -0.0444(8) 0.155(12) Uiso 0.30 1 d PD A 2
H36D_1 H -0.0584 0.9186 -0.0443 0.232 Uiso 0.30 1 calc PR A 2
H36E_1 H -0.1811 0.8754 -0.0460 0.232 Uiso 0.30 1 calc PR A 2
H36F_1 H -0.0873 0.8237 -0.0728 0.232 Uiso 0.30 1 calc PR A 2
C37_1 C 0.5908(3) 0.8932(2) 0.19482(13) 0.0460(8) Uiso 1 1 d D A .
H37A_1 H 0.6363 0.9274 0.2252 0.055 Uiso 1 1 calc R . .
H37B_1 H 0.5100 0.9043 0.1963 0.055 Uiso 1 1 calc R . .
C38_1 C 0.6255(3) 0.9209(3) 0.15180(14) 0.0546(9) Uiso 1 1 d D . .
H38A_1 H 0.5803 0.8868 0.1213 0.066 Uiso 1 1 calc R A 1
H38B_1 H 0.6065 0.9789 0.1548 0.066 Uiso 1 1 calc R A 1
C39_1 C 0.7491(4) 0.9150(3) 0.14788(17) 0.0698(12) Uiso 0.55 1 d PD A 1
H39A_1 H 0.7687 0.8571 0.1447 0.084 Uiso 0.55 1 calc PR A 1
H39B_1 H 0.7949 0.9494 0.1781 0.084 Uiso 0.55 1 calc PR A 1
C40_1 C 0.7793(6) 0.9439(4) 0.1033(3) 0.0565(19) Uiso 0.55 1 d PD A 1
H40A_1 H 0.8618 0.9400 0.1026 0.068 Uiso 0.55 1 calc PR A 1
H40B_1 H 0.7382 0.9063 0.0730 0.068 Uiso 0.55 1 calc PR A 1
C41_1 C 0.7491(13) 1.0320(6) 0.1047(4) 0.104(4) Uiso 0.55 1 d PD A 1
H41A_1 H 0.7911 1.0700 0.1346 0.125 Uiso 0.55 1 calc PR A 1
H41B_1 H 0.6667 1.0364 0.1056 0.125 Uiso 0.55 1 calc PR A 1
C42_1 C 0.7795(12) 1.0578(7) 0.0591(4) 0.108(4) Uiso 0.55 1 d PD A 1
H42A_1 H 0.8611 1.0540 0.0583 0.161 Uiso 0.55 1 calc PR A 1
H42B_1 H 0.7597 1.1148 0.0609 0.161 Uiso 0.55 1 calc PR A 1
H42C_1 H 0.7366 1.0210 0.0294 0.161 Uiso 0.55 1 calc PR A 1
C39'_1 C 0.7491(4) 0.9150(3) 0.14788(17) 0.0698(12) Uiso 0.45 1 d PD A 2
H39C_1 H 0.7693 0.8590 0.1501 0.084 Uiso 0.45 1 calc PR A 2
H39D_1 H 0.7926 0.9545 0.1768 0.084 Uiso 0.45 1 calc PR A 2
C40'_1 C 0.7904(17) 0.9303(9) 0.1035(7) 0.246(18) Uiso 0.45 1 d PD A 2
H40C_1 H 0.7345 0.9033 0.0744 0.295 Uiso 0.45 1 calc PR A 2
H40D_1 H 0.8630 0.9038 0.1000 0.295 Uiso 0.45 1 calc PR A 2
C41'_1 C 0.8088(14) 1.0201(7) 0.1046(5) 0.093(4) Uiso 0.45 1 d PD A 2
H41C_1 H 0.8602 1.0483 0.1349 0.111 Uiso 0.45 1 calc PR A 2
H41D_1 H 0.7350 1.0458 0.1054 0.111 Uiso 0.45 1 calc PR A 2
C42'_1 C 0.8597(18) 1.0337(12) 0.0606(7) 0.143(7) Uiso 0.45 1 d PD A 2
H42D_1 H 0.9185 0.9948 0.0534 0.214 Uiso 0.45 1 calc PR A 2
H42E_1 H 0.8933 1.0903 0.0682 0.214 Uiso 0.45 1 calc PR A 2
H42F_1 H 0.7997 1.0245 0.0322 0.214 Uiso 0.45 1 calc PR A 2
C43_1 C 0.7577(3) 0.31258(18) 0.18061(12) 0.0373(6) Uani 1 1 d . A .
H43A_1 H 0.6908 0.2724 0.1687 0.045 Uiso 1 1 calc R . .
H43B_1 H 0.7899 0.3085 0.2137 0.045 Uiso 1 1 calc R . .
C44_1 C 0.8472(3) 0.2884(2) 0.14678(13) 0.0428(7) Uani 1 1 d . . .
H44A_1 H 0.8723 0.2335 0.1489 0.051 Uiso 1 1 calc R A .
H44B_1 H 0.8106 0.2832 0.1127 0.051 Uiso 1 1 calc R . .
C45_1 C 0.9502(3) 0.3478(2) 0.15776(15) 0.0497(8) Uani 1 1 d . A .
H45A_1 H 0.9823 0.3580 0.1927 0.060 Uiso 1 1 calc R . .
H45B_1 H 0.9267 0.4010 0.1518 0.060 Uiso 1 1 calc R . .
C46_1 C 1.0421(4) 0.3170(3) 0.12732(15) 0.0579(10) Uani 1 1 d . . .
H46A_1 H 1.0688 0.2655 0.1349 0.070 Uiso 1 1 calc R A .
H46B_1 H 1.0086 0.3034 0.0924 0.070 Uiso 1 1 calc R . .
C47_1 C 1.1435(5) 0.3783(4) 0.1358(3) 0.098(2) Uani 1 1 d . A .
H47A_1 H 1.1738 0.3948 0.1711 0.118 Uiso 1 1 calc R . .
H47B_1 H 1.1176 0.4284 0.1262 0.118 Uiso 1 1 calc R . .
C48_1 C 1.2387(6) 0.3457(5) 0.1079(3) 0.119(3) Uani 1 1 d . . .
H48A_1 H 1.2828 0.3098 0.1248 0.179 Uiso 1 1 calc R A .
H48B_1 H 1.2886 0.3921 0.1062 0.179 Uiso 1 1 calc R . .
H48C_1 H 1.2063 0.3143 0.0749 0.179 Uiso 1 1 calc R . .
C49_1 C 0.2139(2) 0.4578(2) -0.03437(11) 0.0343(6) Uani 1 1 d . . .
C50_1 C 0.2262(3) 0.4585(2) -0.08156(11) 0.0397(7) Uani 1 1 d . A .
H50_1 H 0.2985 0.4734 -0.0884 0.048 Uiso 1 1 calc R . .
C51_1 C 0.1346(3) 0.4378(2) -0.11892(11) 0.0415(7) Uani 1 1 d . . .
H51_1 H 0.1443 0.4377 -0.1513 0.050 Uiso 1 1 calc R A .
C52_1 C 0.0283(3) 0.4172(2) -0.10904(11) 0.0373(6) Uani 1 1 d . A .
C53_1 C 0.0164(3) 0.4137(2) -0.06201(11) 0.0407(7) Uani 1 1 d . . .
H53_1 H -0.0555 0.3977 -0.0553 0.049 Uiso 1 1 calc R A .
C54_1 C 0.1087(3) 0.4334(2) -0.02501(11) 0.0408(7) Uani 1 1 d . A .
H54_1 H 0.1002 0.4302 0.0070 0.049 Uiso 1 1 calc R . .
C55_1 C 0.7778(2) 0.64801(16) 0.27586(10) 0.0263(5) Uani 1 1 d . . .
C56_1 C 0.7243(2) 0.65727(16) 0.31681(10) 0.0270(5) Uani 1 1 d . A .
H56_1 H 0.6447 0.6445 0.3130 0.032 Uiso 1 1 calc R . .
C57_1 C 0.7865(2) 0.68488(16) 0.36280(9) 0.0250(5) Uani 1 1 d . . .
H57_1 H 0.7487 0.6913 0.3904 0.030 Uiso 1 1 calc R A .
C58_1 C 0.9521(2) 0.69315(16) 0.33037(9) 0.0256(5) Uani 1 1 d . . .
H58_1 H 1.0319 0.7056 0.3353 0.031 Uiso 1 1 calc R A .
C59_1 C 0.8949(2) 0.66575(17) 0.28337(10) 0.0279(5) Uani 1 1 d . A .
H59_1 H 0.9349 0.6590 0.2564 0.034 Uiso 1 1 calc R . .
C60_1 C -0.0722(3) 0.4028(2) -0.14896(12) 0.0432(7) Uani 1 1 d . . .
O3_1 O -0.3594(2) 0.39856(19) -0.19038(11) 0.0563(7) Uani 1 1 d . . .
H3_1 H -0.4202 0.3876 -0.1809 0.085 Uiso 1 1 calc R . .
C100_1 C -0.3773(4) 0.4590(3) -0.21767(17) 0.0634(11) Uani 1 1 d . . .
I1_2 I 1.107521(15) 0.780836(9) 0.528521(6) 0.02637(5) Uani 1 1 d . A .
Rh1_2 Rh 0.990239(15) 0.739375(10) 0.439907(6) 0.01843(5) Uani 1 1 d . . .
N1_2 N 1.11106(18) 0.66257(12) 0.41531(8) 0.0221(4) Uani 1 1 d . A .
N2_2 N 1.07508(17) 0.82948(12) 0.41922(7) 0.0203(4) Uani 1 1 d . A .
N3_2 N 0.86712(17) 0.81559(12) 0.46296(7) 0.0205(4) Uani 1 1 d . A .
N4_2 N 0.90012(18) 0.64823(12) 0.45708(8) 0.0224(4) Uani 1 1 d . A .
C1_2 C 1.0198(2) 0.53703(15) 0.42633(10) 0.0273(5) Uani 1 1 d . A .
H1_2 H 1.0267 0.4793 0.4214 0.033 Uiso 1 1 calc R . .
C2_2 C 1.1058(2) 0.58034(15) 0.41314(9) 0.0248(5) Uani 1 1 d . . .
C3_2 C 1.2019(2) 0.54304(15) 0.39340(10) 0.0273(5) Uani 1 1 d . A .
C4_2 C 1.2668(2) 0.60413(15) 0.38428(10) 0.0265(5) Uani 1 1 d . . .
C5_2 C 1.2074(2) 0.68004(14) 0.39740(9) 0.0227(5) Uani 1 1 d . A .
C6_2 C 1.2362(2) 0.75655(15) 0.38915(9) 0.0225(4) Uani 1 1 d . . .
C7_2 C 1.1720(2) 0.82618(14) 0.39830(9) 0.0220(4) Uani 1 1 d . A .
C8_2 C 1.1933(2) 0.90450(15) 0.38541(10) 0.0252(5) Uani 1 1 d . . .
C9_2 C 1.1078(2) 0.95277(15) 0.39977(10) 0.0245(5) Uani 1 1 d . A .
C10_2 C 1.0356(2) 0.90579(14) 0.42084(9) 0.0219(4) Uani 1 1 d . . .
C11_2 C 0.9409(2) 0.93593(14) 0.44020(9) 0.0227(5) Uani 1 1 d . A .
H11_2 H 0.9265 0.9912 0.4398 0.027 Uiso 1 1 calc R . .
C12_2 C 0.8647(2) 0.89560(14) 0.46000(9) 0.0213(4) Uani 1 1 d . . .
C13_2 C 0.7708(2) 0.93370(14) 0.48117(9) 0.0229(5) Uani 1 1 d . A .
C14_2 C 0.7184(2) 0.87658(15) 0.49864(9) 0.0242(5) Uani 1 1 d . . .
C15_2 C 0.7780(2) 0.80114(14) 0.48622(9) 0.0215(4) Uani 1 1 d . A .
C16_2 C 0.7473(2) 0.72396(14) 0.49347(9) 0.0231(5) Uani 1 1 d . . .
C17_2 C 0.8017(2) 0.65184(14) 0.47777(9) 0.0232(5) Uani 1 1 d . A .
C18_2 C 0.7637(2) 0.56753(15) 0.47797(9) 0.0266(5) Uani 1 1 d . . .
C19_2 C 0.8403(2) 0.51679(15) 0.45781(10) 0.0270(5) Uani 1 1 d . A .
C20_2 C 0.9256(2) 0.56735(14) 0.44570(9) 0.0245(5) Uani 1 1 d . . .
C21_2 C 1.3764(2) 0.58965(18) 0.36382(12) 0.0365(6) Uani 1 1 d . A .
H21A_2 H 1.4084 0.5402 0.3713 0.055 Uiso 1 1 calc R . .
H21B_2 H 1.4307 0.6374 0.3785 0.055 Uiso 1 1 calc R . .
H21C_2 H 1.3614 0.5820 0.3284 0.055 Uiso 1 1 calc R . .
C22_2 C 1.2854(3) 0.93243(18) 0.36159(13) 0.0364(7) Uani 1 1 d . A .
H22A_2 H 1.2710 0.9872 0.3566 0.055 Uiso 1 1 calc R . .
H22B_2 H 1.2868 0.8933 0.3300 0.055 Uiso 1 1 calc R . .
H22C_2 H 1.3589 0.9351 0.3825 0.055 Uiso 1 1 calc R . .
C23_2 C 0.6196(2) 0.89515(16) 0.52628(11) 0.0320(6) Uani 1 1 d . A .
H23A_2 H 0.6045 0.9535 0.5307 0.048 Uiso 1 1 calc R . .
H23B_2 H 0.6381 0.8833 0.5582 0.048 Uiso 1 1 calc R . .
H23C_2 H 0.5520 0.8607 0.5078 0.048 Uiso 1 1 calc R . .
C24_2 C 0.6582(3) 0.53781(16) 0.49347(12) 0.0349(6) Uani 1 1 d . A .
H24A_2 H 0.5916 0.5419 0.4699 0.052 Uiso 1 1 calc R . .
H24B_2 H 0.6501 0.5719 0.5258 0.052 Uiso 1 1 calc R . .
H24C_2 H 0.6639 0.4802 0.4948 0.052 Uiso 1 1 calc R . .
C25_2 C 1.2190(2) 0.45229(16) 0.38139(11) 0.0310(6) Uani 1 1 d . . .
H25A_2 H 1.1854 0.4272 0.4045 0.037 Uiso 1 1 calc R A .
H25B_2 H 1.3015 0.4443 0.3856 0.037 Uiso 1 1 calc R . .
C26_2 C 1.1652(3) 0.40832(17) 0.32932(12) 0.0379(7) Uani 1 1 d . A .
H26A_2 H 1.0825 0.4158 0.3254 0.045 Uiso 1 1 calc R . .
H26B_2 H 1.1979 0.4342 0.3063 0.045 Uiso 1 1 calc R . .
C27_2 C 1.1835(3) 0.31624(17) 0.31631(12) 0.0393(7) Uani 1 1 d . . .
H27A_2 H 1.2662 0.3090 0.3199 0.047 Uiso 1 1 calc R A .
H27B_2 H 1.1520 0.2907 0.3398 0.047 Uiso 1 1 calc R . .
C28_2 C 1.1291(3) 0.27127(19) 0.26495(13) 0.0442(8) Uani 1 1 d . A .
H28A_2 H 1.1583 0.2982 0.2415 0.053 Uiso 1 1 calc R . .
H28B_2 H 1.0460 0.2765 0.2618 0.053 Uiso 1 1 calc R . .
C29_2 C 1.1518(4) 0.1801(2) 0.25151(14) 0.0504(9) Uani 1 1 d . . .
H29A_2 H 1.2344 0.1749 0.2514 0.061 Uiso 1 1 calc R A .
H29B_2 H 1.1298 0.1544 0.2768 0.061 Uiso 1 1 calc R . .
C30_2 C 1.0877(5) 0.1334(3) 0.20191(17) 0.0749(14) Uani 1 1 d . A .
H30A_2 H 1.0057 0.1368 0.2020 0.112 Uiso 1 1 calc R . .
H30B_2 H 1.1059 0.0754 0.1952 0.112 Uiso 1 1 calc R . .
H30C_2 H 1.1101 0.1579 0.1766 0.112 Uiso 1 1 calc R . .
C31_2 C 1.0812(2) 1.03533(15) 0.39134(11) 0.0281(5) Uani 1 1 d . . .
H31A_2 H 1.1522 1.0657 0.3893 0.034 Uiso 1 1 calc R A .
H31B_2 H 1.0476 1.0680 0.4191 0.034 Uiso 1 1 calc R . .
C32_2 C 0.9976(3) 1.02483(18) 0.34389(11) 0.0350(6) Uani 1 1 d . A .
H32A_2 H 1.0364 0.9994 0.3161 0.042 Uiso 1 1 calc R . .
H32B_2 H 0.9333 0.9862 0.3440 0.042 Uiso 1 1 calc R . .
C33_2 C 0.9505(3) 1.10472(18) 0.33578(11) 0.0368(6) Uani 1 1 d . . .
H33A_2 H 0.9142 1.1317 0.3641 0.044 Uiso 1 1 calc R A .
H33B_2 H 1.0140 1.1426 0.3338 0.044 Uiso 1 1 calc R . .
C34_2 C 0.8639(3) 1.09004(19) 0.28942(12) 0.0416(7) Uani 1 1 d . A .
H34A_2 H 0.9031 1.0694 0.2610 0.050 Uiso 1 1 calc R . .
H34B_2 H 0.8064 1.0464 0.2896 0.050 Uiso 1 1 calc R . .
C35_2 C 0.8033(3) 1.1661(2) 0.28281(14) 0.0466(8) Uani 1 1 d . . .
H35A_2 H 0.7694 1.1898 0.3124 0.056 Uiso 1 1 calc R A .
H35B_2 H 0.8595 1.2080 0.2793 0.056 Uiso 1 1 calc R . .
C36_2 C 0.7109(4) 1.1473(2) 0.23885(15) 0.0575(10) Uani 1 1 d . A .
H36A_2 H 0.7450 1.1299 0.2091 0.086 Uiso 1 1 calc R . .
H36B_2 H 0.6698 1.1968 0.2380 0.086 Uiso 1 1 calc R . .
H36C_2 H 0.6580 1.1028 0.2409 0.086 Uiso 1 1 calc R . .
C37_2 C 0.7386(2) 1.02030(15) 0.48278(10) 0.0271(5) Uani 1 1 d . . .
H37A_2 H 0.8080 1.0547 0.4832 0.033 Uiso 1 1 calc R A .
H37B_2 H 0.7090 1.0429 0.5136 0.033 Uiso 1 1 calc R . .
C38_2 C 0.6488(2) 1.02770(17) 0.43970(11) 0.0313(6) Uani 1 1 d . A .
H38A_2 H 0.5818 0.9899 0.4376 0.038 Uiso 1 1 calc R . .
H38B_2 H 0.6236 1.0846 0.4466 0.038 Uiso 1 1 calc R . .
C39_2 C 0.6900(2) 1.00802(18) 0.39045(11) 0.0340(6) Uani 1 1 d . . .
H39A_2 H 0.7219 0.9532 0.3851 0.041 Uiso 1 1 calc R A .
H39B_2 H 0.7524 1.0491 0.3916 0.041 Uiso 1 1 calc R . .
C40_2 C 0.5979(3) 1.0076(2) 0.34660(13) 0.0430(7) Uani 1 1 d . A .
H40A_2 H 0.6308 0.9886 0.3162 0.052 Uiso 1 1 calc R . .
H40B_2 H 0.5350 0.9671 0.3457 0.052 Uiso 1 1 calc R . .
C41_2 C 0.5498(4) 1.0893(2) 0.34710(15) 0.0552(9) Uani 1 1 d . . .
H41A_2 H 0.6119 1.1301 0.3475 0.066 Uiso 1 1 calc R A .
H41B_2 H 0.5161 1.1087 0.3772 0.066 Uiso 1 1 calc R . .
C42_2 C 0.4592(4) 1.0843(3) 0.30288(17) 0.0695(13) Uani 1 1 d . A .
H42A_2 H 0.4895 1.0589 0.2730 0.104 Uiso 1 1 calc R . .
H42B_2 H 0.4376 1.1400 0.3021 0.104 Uiso 1 1 calc R . .
H42C_2 H 0.3923 1.0509 0.3051 0.104 Uiso 1 1 calc R . .
C43_2 C 0.8374(3) 0.42417(15) 0.44550(11) 0.0314(6) Uani 1 1 d . . .
H43A_2 H 0.7871 0.4038 0.4653 0.038 Uiso 1 1 calc R A .
H43B_2 H 0.9148 0.4071 0.4543 0.038 Uiso 1 1 calc R . .
C44_2 C 0.7948(3) 0.38385(16) 0.39119(11) 0.0331(6) Uani 1 1 d . A .
H44A_2 H 0.8533 0.3954 0.3720 0.040 Uiso 1 1 calc R . .
H44B_2 H 0.7865 0.3233 0.3865 0.040 Uiso 1 1 calc R . .
C45_2 C 0.6825(3) 0.41252(17) 0.37092(11) 0.0350(6) Uani 1 1 d . . .
H45A_2 H 0.6284 0.4130 0.3942 0.042 Uiso 1 1 calc R A .
H45B_2 H 0.6949 0.4698 0.3683 0.042 Uiso 1 1 calc R . .
C46_2 C 0.6297(3) 0.35870(19) 0.32130(12) 0.0378(6) Uani 1 1 d . A .
H46A_2 H 0.6133 0.3022 0.3245 0.045 Uiso 1 1 calc R . .
H46B_2 H 0.6858 0.3554 0.2986 0.045 Uiso 1 1 calc R . .
C47_2 C 0.5207(3) 0.3895(2) 0.29921(14) 0.0489(8) Uani 1 1 d . . .
H47A_2 H 0.4653 0.3944 0.3223 0.059 Uiso 1 1 calc R A .
H47B_2 H 0.5375 0.4453 0.2950 0.059 Uiso 1 1 calc R . .
C48_2 C 0.4667(4) 0.3336(3) 0.25020(16) 0.0603(10) Uani 1 1 d . A .
H48A_2 H 0.5192 0.3310 0.2266 0.091 Uiso 1 1 calc R . .
H48B_2 H 0.3958 0.3558 0.2385 0.091 Uiso 1 1 calc R . .
H48C_2 H 0.4503 0.2781 0.2539 0.091 Uiso 1 1 calc R . .
C49_2 C 1.3391(2) 0.76482(15) 0.36636(10) 0.0250(5) Uani 1 1 d . A .
C50_2 C 1.3344(3) 0.74176(18) 0.31607(11) 0.0351(6) Uani 1 1 d . . .
H50_2 H 1.2660 0.7165 0.2958 0.042 Uiso 1 1 calc R A .
C51_2 C 1.4294(3) 0.7554(2) 0.29507(13) 0.0454(8) Uani 1 1 d . A .
H51_2 H 1.4253 0.7404 0.2606 0.054 Uiso 1 1 calc R . .
C52_2 C 1.5287(3) 0.7905(2) 0.32428(17) 0.0506(9) Uani 1 1 d . . .
H52_2 H 1.5929 0.8010 0.3100 0.061 Uiso 1 1 calc R A .
C53_2 C 1.5361(3) 0.8108(2) 0.37448(16) 0.0459(8) Uani 1 1 d . A .
H53_2 H 1.6062 0.8327 0.3946 0.055 Uiso 1 1 calc R . .
C54_2 C 1.4413(2) 0.79910(17) 0.39545(12) 0.0334(6) Uani 1 1 d . . .
H54_2 H 1.4461 0.8146 0.4299 0.040 Uiso 1 1 calc R A .
C55_2 C 0.6445(2) 0.71821(15) 0.51714(10) 0.0242(5) Uani 1 1 d . A .
C56_2 C 0.6547(2) 0.72918(17) 0.56719(10) 0.0305(5) Uani 1 1 d . . .
H56_2 H 0.7278 0.7387 0.5867 0.037 Uiso 1 1 calc R A .
C57_2 C 0.5578(3) 0.7262(2) 0.58896(12) 0.0395(7) Uani 1 1 d . A .
H57_2 H 0.5654 0.7327 0.6232 0.047 Uiso 1 1 calc R . .
C58_2 C 0.4516(3) 0.7140(2) 0.56132(14) 0.0415(7) Uani 1 1 d . . .
H58_2 H 0.3860 0.7141 0.5767 0.050 Uiso 1 1 calc R A .
C59_2 C 0.4397(3) 0.7014(2) 0.51111(13) 0.0401(7) Uani 1 1 d . A .
H59_2 H 0.3664 0.6916 0.4918 0.048 Uiso 1 1 calc R . .
C60_2 C 0.5368(2) 0.70347(17) 0.48945(11) 0.0316(6) Uani 1 1 d . . .
H60_2 H 0.5292 0.6946 0.4550 0.038 Uiso 1 1 calc R A .

loop_
_atom_site_aniso_label
_atom_site_aniso_U_11
_atom_site_aniso_U_22
_atom_site_aniso_U_33
_atom_site_aniso_U_23
_atom_site_aniso_U_13
_atom_site_aniso_U_12
O1_1 0.0328(12) 0.083(2) 0.0404(13) 0.0177(13) -0.0052(10) -0.0068(12)
O2_1 0.0452(15) 0.115(3) 0.0298(12) 0.0119(14) -0.0015(10) 0.0095(15)
N1_1 0.0292(11) 0.0333(12) 0.0302(11) 0.0059(9) -0.0012(9) -0.0013(9)
N2_1 0.0326(12) 0.0348(12) 0.0331(12) 0.0095(10) -0.0053(10) 0.0017(10)
N3_1 0.0296(11) 0.0274(11) 0.0317(11) 0.0071(9) -0.0029(9) 0.0006(9)
N4_1 0.0266(11) 0.0264(11) 0.0278(11) 0.0059(8) 0.0013(8) 0.0006(8)
N5_1 0.0242(10) 0.0200(9) 0.0237(9) 0.0065(8) 0.0055(8) 0.0027(7)
C1_1 0.0338(14) 0.0270(13) 0.0354(14) 0.0058(11) 0.0016(11) 0.0002(11)
C2_1 0.0328(14) 0.0304(13) 0.0311(13) 0.0044(11) 0.0013(11) -0.0027(11)
C3_1 0.0414(16) 0.0322(14) 0.0328(14) 0.0026(11) 0.0032(12) -0.0019(12)
C4_1 0.0385(16) 0.0367(15) 0.0306(14) 0.0027(12) -0.0010(12) -0.0044(12)
C5_1 0.0295(13) 0.0369(15) 0.0289(13) 0.0054(11) 0.0028(10) -0.0027(11)
C6_1 0.0276(13) 0.0439(16) 0.0261(12) 0.0091(11) -0.0009(10) -0.0032(11)
C7_1 0.0273(13) 0.0440(16) 0.0313(14) 0.0116(12) -0.0020(11) -0.0006(11)
C8_1 0.0339(15) 0.0448(17) 0.0336(14) 0.0156(13) -0.0008(12) 0.0046(12)
C9_1 0.0373(16) 0.0428(17) 0.0381(15) 0.0162(13) -0.0028(12) 0.0060(13)
C10_1 0.0377(16) 0.0375(15) 0.0389(15) 0.0141(13) -0.0042(12) 0.0037(12)
C11_1 0.0445(17) 0.0330(15) 0.0423(16) 0.0093(13) -0.0054(14) 0.0062(13)
C12_1 0.0391(15) 0.0292(14) 0.0356(14) 0.0074(11) -0.0012(12) 0.0032(11)
C13_1 0.0417(16) 0.0293(14) 0.0337(14) 0.0061(11) -0.0003(12) 0.0008(12)
C14_1 0.0320(13) 0.0275(13) 0.0303(13) 0.0046(10) 0.0037(11) -0.0008(10)
C15_1 0.0258(12) 0.0292(13) 0.0266(12) 0.0058(10) 0.0022(10) -0.0005(10)
C16_1 0.0208(11) 0.0307(13) 0.0242(11) 0.0075(10) 0.0033(9) 0.0003(9)
C17_1 0.0239(12) 0.0305(13) 0.0248(11) 0.0076(10) 0.0024(9) 0.0001(10)
C18_1 0.0280(13) 0.0308(13) 0.0283(12) 0.0105(10) 0.0024(10) 0.0020(10)
C19_1 0.0293(13) 0.0279(13) 0.0332(13) 0.0113(11) 0.0044(10) 0.0017(10)
C20_1 0.0274(13) 0.0276(13) 0.0327(13) 0.0081(10) 0.0038(10) 0.0007(10)
C21_1 0.057(2) 0.048(2) 0.0358(16) -0.0038(14) -0.0113(15) 0.0004(16)
C22_1 0.0400(17) 0.054(2) 0.0376(16) 0.0175(15) -0.0054(13) 0.0053(14)
C23_1 0.0372(15) 0.0279(13) 0.0382(15) 0.0063(11) -0.0010(12) -0.0049(11)
C24_1 0.0419(16) 0.0345(15) 0.0333(14) 0.0115(12) -0.0028(12) 0.0051(12)
C43_1 0.0448(17) 0.0280(14) 0.0397(15) 0.0126(12) 0.0015(13) 0.0038(12)
C44_1 0.0499(19) 0.0340(15) 0.0433(17) 0.0089(13) 0.0026(14) 0.0141(14)
C45_1 0.049(2) 0.051(2) 0.053(2) 0.0169(17) 0.0127(16) 0.0133(16)
C46_1 0.056(2) 0.074(3) 0.052(2) 0.024(2) 0.0159(18) 0.025(2)
C47_1 0.078(4) 0.090(4) 0.134(6) 0.016(4) 0.065(4) 0.000(3)
C48_1 0.091(5) 0.145(7) 0.145(7) 0.046(5) 0.074(5) 0.020(4)
C49_1 0.0291(13) 0.0420(16) 0.0286(13) 0.0059(11) -0.0004(11) -0.0013(11)
C50_1 0.0307(14) 0.058(2) 0.0308(14) 0.0132(13) 0.0041(11) -0.0004(13)
C51_1 0.0350(15) 0.063(2) 0.0257(13) 0.0121(13) 0.0026(11) 0.0040(14)
C52_1 0.0345(15) 0.0475(17) 0.0269(13) 0.0063(12) 0.0002(11) 0.0023(13)
C53_1 0.0299(14) 0.058(2) 0.0319(14) 0.0095(14) 0.0017(11) -0.0067(13)
C54_1 0.0328(15) 0.062(2) 0.0256(13) 0.0105(13) 0.0024(11) -0.0067(14)
C55_1 0.0242(12) 0.0256(12) 0.0278(12) 0.0048(10) 0.0035(9) 0.0006(9)
C56_1 0.0227(11) 0.0278(12) 0.0295(12) 0.0055(10) 0.0043(10) -0.0001(9)
C57_1 0.0255(12) 0.0249(12) 0.0256(11) 0.0060(9) 0.0081(9) 0.0016(9)
C58_1 0.0225(11) 0.0273(12) 0.0262(12) 0.0048(9) 0.0044(9) 0.0008(9)
C59_1 0.0242(12) 0.0333(13) 0.0255(12) 0.0046(10) 0.0063(9) 0.0015(10)
C60_1 0.0362(16) 0.056(2) 0.0324(15) 0.0064(14) -0.0021(12) 0.0041(14)
O3_1 0.0363(13) 0.0767(19) 0.0565(16) 0.0270(14) -0.0060(11) -0.0102(12)
C100_1 0.061(3) 0.072(3) 0.062(3) 0.029(2) 0.008(2) -0.003(2)
I1_2 0.03547(10) 0.01632(8) 0.02574(8) 0.00470(6) 0.00093(6) 0.00076(6)
Rh1_2 0.02242(9) 0.01132(8) 0.02188(9) 0.00394(6) 0.00498(7) 0.00165(6)
N1_2 0.0255(10) 0.0147(9) 0.0257(10) 0.0043(7) 0.0041(8) 0.0028(7)
N2_2 0.0222(9) 0.0147(9) 0.0253(9) 0.0060(7) 0.0059(8) 0.0021(7)
N3_2 0.0253(10) 0.0137(9) 0.0234(9) 0.0051(7) 0.0063(8) 0.0005(7)
N4_2 0.0276(10) 0.0146(9) 0.0259(10) 0.0049(7) 0.0067(8) 0.0021(7)
C1_2 0.0356(14) 0.0137(10) 0.0320(13) 0.0053(9) 0.0041(10) 0.0026(9)
C2_2 0.0292(12) 0.0161(10) 0.0276(12) 0.0037(9) 0.0025(10) 0.0043(9)
C3_2 0.0307(13) 0.0170(11) 0.0323(13) 0.0032(9) 0.0024(10) 0.0072(9)
C4_2 0.0262(12) 0.0203(11) 0.0305(12) 0.0022(9) 0.0028(10) 0.0055(9)
C5_2 0.0235(11) 0.0166(10) 0.0249(11) 0.0007(8) 0.0011(9) 0.0021(8)
C6_2 0.0206(11) 0.0198(11) 0.0256(11) 0.0030(9) 0.0035(9) 0.0009(8)
C7_2 0.0242(11) 0.0162(10) 0.0240(11) 0.0023(8) 0.0034(9) 0.0003(8)
C8_2 0.0267(12) 0.0194(11) 0.0315(12) 0.0080(9) 0.0085(10) 0.0017(9)
C9_2 0.0275(12) 0.0176(10) 0.0312(12) 0.0088(9) 0.0088(10) 0.0017(9)
C10_2 0.0246(11) 0.0153(10) 0.0276(11) 0.0072(8) 0.0069(9) 0.0021(8)
C11_2 0.0254(11) 0.0151(10) 0.0303(12) 0.0080(9) 0.0091(9) 0.0029(8)
C12_2 0.0250(11) 0.0153(10) 0.0248(11) 0.0058(8) 0.0064(9) 0.0025(8)
C13_2 0.0252(11) 0.0160(10) 0.0286(12) 0.0052(9) 0.0088(9) 0.0030(8)
C14_2 0.0273(12) 0.0161(10) 0.0308(12) 0.0060(9) 0.0096(10) 0.0028(9)
C15_2 0.0266(11) 0.0160(10) 0.0231(11) 0.0056(8) 0.0066(9) 0.0016(8)
C16_2 0.0301(12) 0.0169(10) 0.0231(11) 0.0054(8) 0.0074(9) -0.0012(9)
C17_2 0.0314(12) 0.0160(10) 0.0229(11) 0.0063(8) 0.0047(9) -0.0018(9)
C18_2 0.0380(14) 0.0159(11) 0.0274(12) 0.0073(9) 0.0077(10) -0.0025(9)
C19_2 0.0363(14) 0.0165(11) 0.0296(12) 0.0076(9) 0.0066(10) 0.0004(9)
C20_2 0.0320(13) 0.0141(10) 0.0273(12) 0.0056(9) 0.0033(10) 0.0013(9)
C21_2 0.0304(14) 0.0236(13) 0.0528(18) 0.0018(12) 0.0107(13) 0.0078(10)
C22_2 0.0387(15) 0.0265(13) 0.0536(18) 0.0162(12) 0.0268(14) 0.0077(11)
C23_2 0.0331(14) 0.0211(12) 0.0468(16) 0.0100(11) 0.0199(12) 0.0051(10)
C24_2 0.0472(17) 0.0183(12) 0.0433(16) 0.0095(11) 0.0191(13) -0.0046(11)
C25_2 0.0342(14) 0.0183(11) 0.0383(14) 0.0035(10) 0.0035(11) 0.0083(10)
C26_2 0.0434(16) 0.0207(12) 0.0439(16) 0.0009(11) 0.0003(13) 0.0082(11)
C27_2 0.0447(17) 0.0208(13) 0.0460(17) 0.0006(11) -0.0008(13) 0.0057(11)
C28_2 0.0511(19) 0.0288(15) 0.0454(18) -0.0007(13) 0.0004(15) 0.0050(13)
C29_2 0.067(2) 0.0284(15) 0.050(2) -0.0004(14) 0.0094(17) 0.0042(15)
C30_2 0.103(4) 0.043(2) 0.061(3) -0.0100(19) 0.000(3) -0.003(2)
C31_2 0.0313(13) 0.0185(11) 0.0407(14) 0.0143(10) 0.0138(11) 0.0036(9)
C32_2 0.0452(16) 0.0268(13) 0.0365(15) 0.0121(11) 0.0099(12) 0.0078(12)
C33_2 0.0493(18) 0.0282(14) 0.0371(15) 0.0134(12) 0.0108(13) 0.0087(12)
C34_2 0.056(2) 0.0297(14) 0.0403(16) 0.0118(12) 0.0067(14) 0.0079(13)
C35_2 0.058(2) 0.0321(16) 0.0512(19) 0.0148(14) 0.0043(16) 0.0103(14)
C36_2 0.073(3) 0.045(2) 0.057(2) 0.0220(17) 0.001(2) 0.0101(18)
C37_2 0.0297(13) 0.0152(10) 0.0400(14) 0.0078(10) 0.0146(11) 0.0049(9)
C38_2 0.0270(13) 0.0233(12) 0.0483(16) 0.0136(11) 0.0125(11) 0.0054(10)
C39_2 0.0300(14) 0.0308(14) 0.0432(16) 0.0134(12) 0.0059(12) 0.0009(11)
C40_2 0.0403(17) 0.0420(17) 0.0473(18) 0.0129(14) 0.0061(14) 0.0023(13)
C41_2 0.065(2) 0.049(2) 0.057(2) 0.0229(17) 0.0057(19) 0.0152(18)
C42_2 0.074(3) 0.080(3) 0.064(3) 0.040(2) 0.001(2) 0.022(2)
C43_2 0.0455(16) 0.0153(11) 0.0360(14) 0.0092(10) 0.0101(12) 0.0012(10)
C44_2 0.0420(16) 0.0182(11) 0.0392(15) 0.0041(10) 0.0129(12) -0.0009(10)
C45_2 0.0479(17) 0.0203(12) 0.0373(15) 0.0052(11) 0.0123(13) 0.0017(11)
C46_2 0.0432(17) 0.0284(14) 0.0399(16) 0.0038(12) 0.0097(13) -0.0007(12)
C47_2 0.0471(19) 0.0424(18) 0.054(2) 0.0075(15) 0.0053(16) 0.0065(15)
C48_2 0.049(2) 0.068(3) 0.056(2) 0.008(2) -0.0021(18) -0.0005(19)
C49_2 0.0233(11) 0.0198(11) 0.0317(12) 0.0050(9) 0.0063(10) 0.0037(9)
C50_2 0.0373(15) 0.0316(14) 0.0350(14) 0.0029(11) 0.0107(12) 0.0034(11)
C51_2 0.056(2) 0.0385(17) 0.0472(18) 0.0082(14) 0.0302(16) 0.0116(15)
C52_2 0.0350(17) 0.0383(17) 0.088(3) 0.0211(18) 0.0311(18) 0.0100(13)
C53_2 0.0245(14) 0.0352(16) 0.078(3) 0.0180(16) 0.0038(15) -0.0012(12)
C54_2 0.0292(13) 0.0271(13) 0.0427(15) 0.0089(11) 0.0012(12) 0.0010(10)
C55_2 0.0283(12) 0.0169(10) 0.0306(12) 0.0096(9) 0.0094(10) -0.0008(9)
C56_2 0.0338(14) 0.0296(13) 0.0305(13) 0.0102(10) 0.0086(11) 0.0009(10)
C57_2 0.0484(18) 0.0409(16) 0.0367(15) 0.0163(13) 0.0194(13) 0.0053(13)
C58_2 0.0360(16) 0.0361(16) 0.062(2) 0.0209(15) 0.0239(15) 0.0012(12)
C59_2 0.0270(14) 0.0376(16) 0.058(2) 0.0185(14) 0.0054(13) -0.0044(11)
C60_2 0.0331(14) 0.0299(13) 0.0337(14) 0.0126(11) 0.0045(11) -0.0036(11)

loop_
_atom_type_symbol
_atom_type_description
_atom_type_scat_dispersion_real
_atom_type_scat_dispersion_imag
_atom_type_scat_source
C C 0.0033 0.0016 'International Tables Vol C Tables 4.2.6.8 and 6.1.1.4'
H H 0.0000 0.0000 'International Tables Vol C Tables 4.2.6.8 and 6.1.1.4'
N N 0.0061 0.0033 'International Tables Vol C Tables 4.2.6.8 and 6.1.1.4'
O O 0.0106 0.0060 'International Tables Vol C Tables 4.2.6.8 and 6.1.1.4'
Rh Rh -1.1178 0.9187 'International Tables Vol C Tables 4.2.6.8 and 6.1.1.4'
I I -0.4742 1.8119 'International Tables Vol C Tables 4.2.6.8 and 6.1.1.4'

loop_
_geom_angle_atom_site_label_1
_geom_angle_atom_site_label_2
_geom_angle_atom_site_label_3
_geom_angle
_geom_angle_site_symmetry_1
_geom_angle_site_symmetry_3
_geom_angle_publ_flag
C60_1 O1_1 H1_1 109.5 . . ?
C2_1 N1_1 C5_1 105.3(2) . . ?
C10_1 N2_1 C7_1 110.5(3) . . ?
C10_1 N2_1 H2_1 124.8 . . ?
C7_1 N2_1 H2_1 124.7 . . ?
C12_1 N3_1 C15_1 105.8(2) . . ?
C20_1 N4_1 C17_1 110.3(2) . . ?
C20_1 N4_1 H4_1 124.9 . . ?
C17_1 N4_1 H4_1 124.9 . . ?
C57_1 N5_1 C58_1 118.9(2) . . ?
C57_1 N5_1 Rh1_2 120.31(17) . . ?
C58_1 N5_1 Rh1_2 120.73(17) . . ?
C20_1 C1_1 C2_1 131.1(3) . . ?
C20_1 C1_1 H1A_1 114.4 . . ?
C2_1 C1_1 H1A_1 114.4 . . ?
N1_1 C2_1 C1_1 126.4(3) . . ?
N1_1 C2_1 C3_1 111.3(3) . . ?
C1_1 C2_1 C3_1 122.2(3) . . ?
C4_1 C3_1 C2_1 106.7(3) . . ?
C4_1 C3_1 C25_1 128.2(3) . . ?
C2_1 C3_1 C25_1 125.1(3) . . ?
C3_1 C4_1 C5_1 106.1(3) . . ?
C3_1 C4_1 C21_1 124.5(3) . . ?
C5_1 C4_1 C21_1 129.3(3) . . ?
N1_1 C5_1 C6_1 123.0(3) . . ?
N1_1 C5_1 C4_1 110.4(3) . . ?
C6_1 C5_1 C4_1 126.7(3) . . ?
C7_1 C6_1 C5_1 124.9(3) . . ?
C7_1 C6_1 C49_1 116.0(3) . . ?
C5_1 C6_1 C49_1 119.1(3) . . ?
N2_1 C7_1 C6_1 122.7(3) . . ?
N2_1 C7_1 C8_1 106.3(3) . . ?
C6_1 C7_1 C8_1 131.0(3) . . ?
C9_1 C8_1 C7_1 107.6(3) . . ?
C9_1 C8_1 C22_1 124.0(3) . . ?
C7_1 C8_1 C22_1 128.4(3) . . ?
C8_1 C9_1 C10_1 108.6(3) . . ?
C8_1 C9_1 C31_1 126.7(3) . . ?
C10_1 C9_1 C31_1 124.8(3) . . ?
N2_1 C10_1 C11_1 127.3(3) . . ?
N2_1 C10_1 C9_1 107.0(3) . . ?
C11_1 C10_1 C9_1 125.7(3) . . ?
C10_1 C11_1 C12_1 130.7(3) . . ?
C10_1 C11_1 H11_1 114.7 . . ?
C12_1 C11_1 H11_1 114.7 . . ?
N3_1 C12_1 C11_1 126.4(3) . . ?
N3_1 C12_1 C13_1 111.3(3) . . ?
C11_1 C12_1 C13_1 122.3(3) . . ?
C14_1 C13_1 C12_1 106.6(3) . . ?
C14_1 C13_1 C37_1 128.7(3) . . ?
C12_1 C13_1 C37_1 124.7(3) . . ?
C13_1 C14_1 C15_1 105.8(2) . . ?
C13_1 C14_1 C23_1 124.3(3) . . ?
C15_1 C14_1 C23_1 129.8(3) . . ?
N3_1 C15_1 C16_1 122.8(2) . . ?
N3_1 C15_1 C14_1 110.6(2) . . ?
C16_1 C15_1 C14_1 126.7(2) . . ?
C17_1 C16_1 C15_1 124.9(2) . . ?
C17_1 C16_1 C55_1 116.9(2) . . ?
C15_1 C16_1 C55_1 118.0(2) . . ?
N4_1 C17_1 C16_1 122.5(2) . . ?
N4_1 C17_1 C18_1 107.0(2) . . ?
C16_1 C17_1 C18_1 130.2(2) . . ?
C19_1 C18_1 C17_1 107.0(2) . . ?
C19_1 C18_1 C24_1 124.8(3) . . ?
C17_1 C18_1 C24_1 128.2(3) . . ?
C18_1 C19_1 C20_1 108.7(2) . . ?
C18_1 C19_1 C43_1 127.9(3) . . ?
C20_1 C19_1 C43_1 123.4(3) . . ?
N4_1 C20_1 C1_1 126.8(3) . . ?
N4_1 C20_1 C19_1 107.0(2) . . ?
C1_1 C20_1 C19_1 126.1(3) . . ?
C4_1 C21_1 H21A_1 109.4 . . ?
C4_1 C21_1 H21B_1 109.5 . . ?
H21A_1 C21_1 H21B_1 109.5 . . ?
C4_1 C21_1 H21C_1 109.4 . . ?
H21A_1 C21_1 H21C_1 109.5 . . ?
H21B_1 C21_1 H21C_1 109.5 . . ?
C8_1 C22_1 H22A_1 109.5 . . ?
C8_1 C22_1 H22B_1 109.5 . . ?
H22A_1 C22_1 H22B_1 109.5 . . ?
C8_1 C22_1 H22C_1 109.5 . . ?
H22A_1 C22_1 H22C_1 109.5 . . ?
H22B_1 C22_1 H22C_1 109.5 . . ?
C14_1 C23_1 H23A_1 109.5 . . ?
C14_1 C23_1 H23B_1 109.5 . . ?
H23A_1 C23_1 H23B_1 109.5 . . ?
C14_1 C23_1 H23C_1 109.5 . . ?
H23A_1 C23_1 H23C_1 109.5 . . ?
H23B_1 C23_1 H23C_1 109.5 . . ?
C18_1 C24_1 H24A_1 109.5 . . ?
C18_1 C24_1 H24B_1 109.5 . . ?
H24A_1 C24_1 H24B_1 109.5 . . ?
C18_1 C24_1 H24C_1 109.5 . . ?
H24A_1 C24_1 H24C_1 109.5 . . ?
H24B_1 C24_1 H24C_1 109.5 . . ?
C26_1 C25_1 C3_1 123.3(5) . . ?
C26_1 C25_1 H25A_1 106.5 . . ?
C3_1 C25_1 H25A_1 106.5 . . ?
C26_1 C25_1 H25B_1 106.5 . . ?
C3_1 C25_1 H25B_1 106.5 . . ?
H25A_1 C25_1 H25B_1 106.5 . . ?
C25_1 C26_1 C27_1 113.3(6) . . ?
C25_1 C26_1 H26A_1 108.9 . . ?
C27_1 C26_1 H26A_1 108.9 . . ?
C25_1 C26_1 H26B_1 108.9 . . ?
C27_1 C26_1 H26B_1 108.9 . . ?
H26A_1 C26_1 H26B_1 107.7 . . ?
C28_1 C27_1 C26_1 111.7(6) . . ?
C28_1 C27_1 H27A_1 109.2 . . ?
C26_1 C27_1 H27A_1 109.2 . . ?
C28_1 C27_1 H27B_1 109.4 . . ?
C26_1 C27_1 H27B_1 109.3 . . ?
H27A_1 C27_1 H27B_1 107.9 . . ?
C27_1 C28_1 C29_1 112.9(6) . . ?
C27_1 C28_1 H28A_1 109.1 . . ?
C29_1 C28_1 H28A_1 109.0 . . ?
C27_1 C28_1 H28B_1 108.9 . . ?
C29_1 C28_1 H28B_1 109.0 . . ?
H28A_1 C28_1 H28B_1 107.8 . . ?
C30_1 C29_1 C28_1 110.3(6) . . ?
C30_1 C29_1 H29A_1 109.6 . . ?
C28_1 C29_1 H29A_1 109.6 . . ?
C30_1 C29_1 H29B_1 109.5 . . ?
C28_1 C29_1 H29B_1 109.6 . . ?
H29A_1 C29_1 H29B_1 108.1 . . ?
C27'_1 C26'_1 H26C_1 109.7 . . ?
C27'_1 C26'_1 H26D_1 109.8 . . ?
H26C_1 C26'_1 H26D_1 108.2 . . ?
C28'_1 C27'_1 C26'_1 113.8(6) . . ?
C28'_1 C27'_1 H27C_1 108.7 . . ?
C26'_1 C27'_1 H27C_1 108.8 . . ?
C28'_1 C27'_1 H27D_1 108.9 . . ?
C26'_1 C27'_1 H27D_1 108.9 . . ?
H27C_1 C27'_1 H27D_1 107.7 . . ?
C27'_1 C28'_1 C29'_1 112.7(6) . . ?
C27'_1 C28'_1 H28C_1 109.1 . . ?
C29'_1 C28'_1 H28C_1 109.0 . . ?
C27'_1 C28'_1 H28D_1 109.1 . . ?
C29'_1 C28'_1 H28D_1 109.0 . . ?
H28C_1 C28'_1 H28D_1 107.8 . . ?
C30'_1 C29'_1 C28'_1 113.7(7) . . ?
C30'_1 C29'_1 H29C_1 108.9 . . ?
C28'_1 C29'_1 H29C_1 108.8 . . ?
C30'_1 C29'_1 H29D_1 108.8 . . ?
C28'_1 C29'_1 H29D_1 108.8 . . ?
H29C_1 C29'_1 H29D_1 107.7 . . ?
C29'_1 C30'_1 H30D_1 109.5 . . ?
C29'_1 C30'_1 H30E_1 109.5 . . ?
H30D_1 C30'_1 H30E_1 109.5 . . ?
C29'_1 C30'_1 H30F_1 109.4 . . ?
H30D_1 C30'_1 H30F_1 109.5 . . ?
H30E_1 C30'_1 H30F_1 109.5 . . ?
C32_1 C31_1 C9_1 118.5(4) . . ?
C32_1 C31_1 H31A_1 107.7 . . ?
C9_1 C31_1 H31A_1 107.7 . . ?
C32_1 C31_1 H31B_1 107.7 . . ?
C9_1 C31_1 H31B_1 107.7 . . ?
H31A_1 C31_1 H31B_1 107.1 . . ?
C31_1 C32_1 C33_1 117.0(5) . . ?
C31_1 C32_1 H32A_1 108.0 . . ?
C33_1 C32_1 H32A_1 108.0 . . ?
C31_1 C32_1 H32B_1 108.1 . . ?
C33_1 C32_1 H32B_1 108.1 . . ?
H32A_1 C32_1 H32B_1 107.3 . . ?
C34_1 C33_1 C32_1 111.7(5) . . ?
C34_1 C33_1 H33A_1 109.3 . . ?
C32_1 C33_1 H33A_1 109.3 . . ?
C34_1 C33_1 H33B_1 109.3 . . ?
C32_1 C33_1 H33B_1 109.3 . . ?
H33A_1 C33_1 H33B_1 107.9 . . ?
C35_1 C34_1 C33_1 120.2(6) . . ?
C35_1 C34_1 H34A_1 107.3 . . ?
C33_1 C34_1 H34A_1 107.3 . . ?
C35_1 C34_1 H34B_1 107.2 . . ?
C33_1 C34_1 H34B_1 107.3 . . ?
H34A_1 C34_1 H34B_1 106.9 . . ?
C36_1 C35_1 C34_1 118.9(7) . . ?
C36_1 C35_1 H35A_1 107.5 . . ?
C34_1 C35_1 H35A_1 107.5 . . ?
C36_1 C35_1 H35B_1 107.6 . . ?
C34_1 C35_1 H35B_1 107.6 . . ?
H35A_1 C35_1 H35B_1 107.0 . . ?
C33'_1 C32'_1 H32C_1 109.0 . . ?
C33'_1 C32'_1 H32D_1 109.0 . . ?
H32C_1 C32'_1 H32D_1 107.7 . . ?
C32'_1 C33'_1 C34'_1 114.9(9) . . ?
C32'_1 C33'_1 H33C_1 108.6 . . ?
C34'_1 C33'_1 H33C_1 108.5 . . ?
C32'_1 C33'_1 H33D_1 108.4 . . ?
C34'_1 C33'_1 H33D_1 108.6 . . ?
H33C_1 C33'_1 H33D_1 107.5 . . ?
C33'_1 C34'_1 C35'_1 114.1(9) . . ?
C33'_1 C34'_1 H34C_1 108.8 . . ?
C35'_1 C34'_1 H34C_1 108.6 . . ?
C33'_1 C34'_1 H34D_1 108.6 . . ?
C35'_1 C34'_1 H34D_1 108.9 . . ?
H34C_1 C34'_1 H34D_1 107.6 . . ?
C34'_1 C35'_1 C36'_1 111.6(10) . . ?
C34'_1 C35'_1 H35C_1 109.2 . . ?
C36'_1 C35'_1 H35C_1 109.7 . . ?
C34'_1 C35'_1 H35D_1 109.4 . . ?
C36'_1 C35'_1 H35D_1 108.9 . . ?
H35C_1 C35'_1 H35D_1 108.0 . . ?
C35'_1 C36'_1 H36D_1 109.5 . . ?
C35'_1 C36'_1 H36E_1 109.1 . . ?
H36D_1 C36'_1 H36E_1 109.5 . . ?
C35'_1 C36'_1 H36F_1 109.9 . . ?
H36D_1 C36'_1 H36F_1 109.5 . . ?
H36E_1 C36'_1 H36F_1 109.5 . . ?
C13_1 C37_1 C38_1 115.5(3) . . ?
C13_1 C37_1 H37A_1 108.4 . . ?
C38_1 C37_1 H37A_1 108.4 . . ?
C13_1 C37_1 H37B_1 108.4 . . ?
C38_1 C37_1 H37B_1 108.4 . . ?
H37A_1 C37_1 H37B_1 107.5 . . ?
C39_1 C38_1 C37_1 114.2(3) . . ?
C39_1 C38_1 H38A_1 108.7 . . ?
C37_1 C38_1 H38A_1 108.7 . . ?
C39_1 C38_1 H38B_1 108.7 . . ?
C37_1 C38_1 H38B_1 108.7 . . ?
H38A_1 C38_1 H38B_1 107.6 . . ?
C38_1 C39_1 C40_1 111.8(4) . . ?
C38_1 C39_1 H39A_1 109.3 . . ?
C40_1 C39_1 H39A_1 109.3 . . ?
C38_1 C39_1 H39B_1 109.2 . . ?
C40_1 C39_1 H39B_1 109.2 . . ?
H39A_1 C39_1 H39B_1 107.9 . . ?
C41_1 C40_1 C39_1 112.8(6) . . ?
C41_1 C40_1 H40A_1 109.2 . . ?
C39_1 C40_1 H40A_1 109.0 . . ?
C41_1 C40_1 H40B_1 108.9 . . ?
C39_1 C40_1 H40B_1 108.9 . . ?
H40A_1 C40_1 H40B_1 107.8 . . ?
C40_1 C41_1 C42_1 111.0(7) . . ?
C40_1 C41_1 H41A_1 109.3 . . ?
C42_1 C41_1 H41A_1 109.2 . . ?
C40_1 C41_1 H41B_1 109.7 . . ?
C42_1 C41_1 H41B_1 109.6 . . ?
H41A_1 C41_1 H41B_1 108.0 . . ?
C41'_1 C40'_1 H40C_1 108.6 . . ?
C41'_1 C40'_1 H40D_1 108.8 . . ?
H40C_1 C40'_1 H40D_1 107.6 . . ?
C40'_1 C41'_1 C42'_1 113.2(9) . . ?
C40'_1 C41'_1 H41C_1 108.9 . . ?
C42'_1 C41'_1 H41C_1 108.8 . . ?
C40'_1 C41'_1 H41D_1 109.1 . . ?
C42'_1 C41'_1 H41D_1 108.9 . . ?
H41C_1 C41'_1 H41D_1 107.8 . . ?
C41'_1 C42'_1 H42D_1 109.4 . . ?
C41'_1 C42'_1 H42E_1 109.6 . . ?
H42D_1 C42'_1 H42E_1 109.5 . . ?
C41'_1 C42'_1 H42F_1 109.4 . . ?
H42D_1 C42'_1 H42F_1 109.5 . . ?
H42E_1 C42'_1 H42F_1 109.5 . . ?
C19_1 C43_1 C44_1 114.0(3) . . ?
C19_1 C43_1 H43A_1 108.7 . . ?
C44_1 C43_1 H43A_1 108.7 . . ?
C19_1 C43_1 H43B_1 108.8 . . ?
C44_1 C43_1 H43B_1 108.8 . . ?
H43A_1 C43_1 H43B_1 107.6 . . ?
C45_1 C44_1 C43_1 115.0(3) . . ?
C45_1 C44_1 H44A_1 108.5 . . ?
C43_1 C44_1 H44A_1 108.5 . . ?
C45_1 C44_1 H44B_1 108.5 . . ?
C43_1 C44_1 H44B_1 108.5 . . ?
H44A_1 C44_1 H44B_1 107.5 . . ?
C44_1 C45_1 C46_1 113.2(3) . . ?
C44_1 C45_1 H45A_1 108.9 . . ?
C46_1 C45_1 H45A_1 108.9 . . ?
C44_1 C45_1 H45B_1 108.9 . . ?
C46_1 C45_1 H45B_1 108.9 . . ?
H45A_1 C45_1 H45B_1 107.7 . . ?
C47_1 C46_1 C45_1 113.8(4) . . ?
C47_1 C46_1 H46A_1 108.8 . . ?
C45_1 C46_1 H46A_1 108.8 . . ?
C47_1 C46_1 H46B_1 108.8 . . ?
C45_1 C46_1 H46B_1 108.8 . . ?
H46A_1 C46_1 H46B_1 107.7 . . ?
C46_1 C47_1 C48_1 114.0(5) . . ?
C46_1 C47_1 H47A_1 108.7 . . ?
C48_1 C47_1 H47A_1 108.8 . . ?
C46_1 C47_1 H47B_1 108.8 . . ?
C48_1 C47_1 H47B_1 108.8 . . ?
H47A_1 C47_1 H47B_1 107.6 . . ?
C47_1 C48_1 H48A_1 109.5 . . ?
C47_1 C48_1 H48B_1 109.4 . . ?
H48A_1 C48_1 H48B_1 109.5 . . ?
C47_1 C48_1 H48C_1 109.5 . . ?
H48A_1 C48_1 H48C_1 109.5 . . ?
H48B_1 C48_1 H48C_1 109.5 . . ?
C50_1 C49_1 C54_1 119.2(3) . . ?
C50_1 C49_1 C6_1 121.4(3) . . ?
C54_1 C49_1 C6_1 119.4(3) . . ?
C49_1 C50_1 C51_1 120.8(3) . . ?
C49_1 C50_1 H50_1 119.6 . . ?
C51_1 C50_1 H50_1 119.6 . . ?
C50_1 C51_1 C52_1 119.9(3) . . ?
C50_1 C51_1 H51_1 120.1 . . ?
C52_1 C51_1 H51_1 120.0 . . ?
C51_1 C52_1 C53_1 119.4(3) . . ?
C51_1 C52_1 C60_1 119.2(3) . . ?
C53_1 C52_1 C60_1 121.3(3) . . ?
C54_1 C53_1 C52_1 120.3(3) . . ?
C54_1 C53_1 H53_1 119.9 . . ?
C52_1 C53_1 H53_1 119.9 . . ?
C53_1 C54_1 C49_1 120.3(3) . . ?
C53_1 C54_1 H54_1 119.9 . . ?
C49_1 C54_1 H54_1 119.8 . . ?
C59_1 C55_1 C56_1 117.8(2) . . ?
C59_1 C55_1 C16_1 123.6(2) . . ?
C56_1 C55_1 C16_1 118.6(2) . . ?
C57_1 C56_1 C55_1 120.1(2) . . ?
C57_1 C56_1 H56_1 120.0 . . ?
C55_1 C56_1 H56_1 120.0 . . ?
N5_1 C57_1 C56_1 121.7(2) . . ?
N5_1 C57_1 H57_1 119.1 . . ?
C56_1 C57_1 H57_1 119.1 . . ?
N5_1 C58_1 C59_1 122.3(2) . . ?
N5_1 C58_1 H58_1 118.9 . . ?
C59_1 C58_1 H58_1 118.9 . . ?
C58_1 C59_1 C55_1 119.2(2) . . ?
C58_1 C59_1 H59_1 120.4 . . ?
C55_1 C59_1 H59_1 120.4 . . ?
O2_1 C60_1 O1_1 124.4(3) . . ?
O2_1 C60_1 C52_1 123.6(3) . . ?
O1_1 C60_1 C52_1 112.0(3) . . ?
C100_1 O3_1 H3_1 109.5 . . ?
N4_2 Rh1_2 N1_2 93.07(8) . . ?
N4_2 Rh1_2 N2_2 176.98(8) . . ?
N1_2 Rh1_2 N2_2 87.21(8) . . ?
N4_2 Rh1_2 N3_2 86.92(8) . . ?
N1_2 Rh1_2 N3_2 178.69(8) . . ?
N2_2 Rh1_2 N3_2 92.73(8) . . ?
N4_2 Rh1_2 N5_1 88.25(8) . . ?
N1_2 Rh1_2 N5_1 87.53(8) . . ?
N2_2 Rh1_2 N5_1 88.76(8) . . ?
N3_2 Rh1_2 N5_1 91.16(8) . . ?
N4_2 Rh1_2 I1_2 90.68(6) . . ?
N1_2 Rh1_2 I1_2 91.13(6) . . ?
N2_2 Rh1_2 I1_2 92.32(6) . . ?
N3_2 Rh1_2 I1_2 90.18(6) . . ?
N5_1 Rh1_2 I1_2 178.23(6) . . ?
C2_2 N1_2 C5_2 107.4(2) . . ?
C2_2 N1_2 Rh1_2 123.29(17) . . ?
C5_2 N1_2 Rh1_2 129.25(16) . . ?
C10_2 N2_2 C7_2 106.84(19) . . ?
C10_2 N2_2 Rh1_2 123.28(16) . . ?
C7_2 N2_2 Rh1_2 129.68(16) . . ?
C12_2 N3_2 C15_2 106.84(19) . . ?
C12_2 N3_2 Rh1_2 123.68(16) . . ?
C15_2 N3_2 Rh1_2 129.37(15) . . ?
C20_2 N4_2 C17_2 107.1(2) . . ?
C20_2 N4_2 Rh1_2 123.15(17) . . ?
C17_2 N4_2 Rh1_2 129.60(16) . . ?
C20_2 C1_2 C2_2 128.0(2) . . ?
C20_2 C1_2 H1_2 116.0 . . ?
C2_2 C1_2 H1_2 116.0 . . ?
N1_2 C2_2 C1_2 126.0(2) . . ?
N1_2 C2_2 C3_2 110.0(2) . . ?
C1_2 C2_2 C3_2 124.0(2) . . ?
C4_2 C3_2 C2_2 107.2(2) . . ?
C4_2 C3_2 C25_2 127.5(3) . . ?
C2_2 C3_2 C25_2 125.0(3) . . ?
C3_2 C4_2 C5_2 106.5(2) . . ?
C3_2 C4_2 C21_2 123.3(2) . . ?
C5_2 C4_2 C21_2 130.2(2) . . ?
N1_2 C5_2 C6_2 124.4(2) . . ?
N1_2 C5_2 C4_2 108.8(2) . . ?
C6_2 C5_2 C4_2 126.6(2) . . ?
C5_2 C6_2 C7_2 125.2(2) . . ?
C5_2 C6_2 C49_2 118.5(2) . . ?
C7_2 C6_2 C49_2 116.3(2) . . ?
N2_2 C7_2 C6_2 124.0(2) . . ?
N2_2 C7_2 C8_2 109.4(2) . . ?
C6_2 C7_2 C8_2 126.5(2) . . ?
C9_2 C8_2 C7_2 106.0(2) . . ?
C9_2 C8_2 C22_2 122.9(2) . . ?
C7_2 C8_2 C22_2 131.1(2) . . ?
C8_2 C9_2 C10_2 107.3(2) . . ?
C8_2 C9_2 C31_2 128.8(2) . . ?
C10_2 C9_2 C31_2 123.6(2) . . ?
N2_2 C10_2 C11_2 126.1(2) . . ?
N2_2 C10_2 C9_2 110.5(2) . . ?
C11_2 C10_2 C9_2 123.4(2) . . ?
C12_2 C11_2 C10_2 128.0(2) . . ?
C12_2 C11_2 H11_2 116.0 . . ?
C10_2 C11_2 H11_2 116.0 . . ?
N3_2 C12_2 C11_2 125.9(2) . . ?
N3_2 C12_2 C13_2 110.3(2) . . ?
C11_2 C12_2 C13_2 123.8(2) . . ?
C14_2 C13_2 C12_2 107.0(2) . . ?
C14_2 C13_2 C37_2 127.6(2) . . ?
C12_2 C13_2 C37_2 125.4(2) . . ?
C13_2 C14_2 C15_2 106.8(2) . . ?
C13_2 C14_2 C23_2 122.8(2) . . ?
C15_2 C14_2 C23_2 130.4(2) . . ?
N3_2 C15_2 C16_2 124.2(2) . . ?
N3_2 C15_2 C14_2 109.0(2) . . ?
C16_2 C15_2 C14_2 126.6(2) . . ?
C17_2 C16_2 C15_2 124.8(2) . . ?
C17_2 C16_2 C55_2 117.9(2) . . ?
C15_2 C16_2 C55_2 117.2(2) . . ?
N4_2 C17_2 C16_2 124.4(2) . . ?
N4_2 C17_2 C18_2 108.5(2) . . ?
C16_2 C17_2 C18_2 127.0(2) . . ?
C19_2 C18_2 C17_2 106.6(2) . . ?
C19_2 C18_2 C24_2 123.9(2) . . ?
C17_2 C18_2 C24_2 129.3(2) . . ?
C18_2 C19_2 C20_2 107.5(2) . . ?
C18_2 C19_2 C43_2 128.8(3) . . ?
C20_2 C19_2 C43_2 123.5(2) . . ?
N4_2 C20_2 C1_2 126.1(2) . . ?
N4_2 C20_2 C19_2 110.2(2) . . ?
C1_2 C20_2 C19_2 123.7(2) . . ?
C4_2 C21_2 H21A_2 109.5 . . ?
C4_2 C21_2 H21B_2 109.5 . . ?
H21A_2 C21_2 H21B_2 109.5 . . ?
C4_2 C21_2 H21C_2 109.5 . . ?
H21A_2 C21_2 H21C_2 109.5 . . ?
H21B_2 C21_2 H21C_2 109.5 . . ?
C8_2 C22_2 H22A_2 109.5 . . ?
C8_2 C22_2 H22B_2 109.5 . . ?
H22A_2 C22_2 H22B_2 109.5 . . ?
C8_2 C22_2 H22C_2 109.4 . . ?
H22A_2 C22_2 H22C_2 109.5 . . ?
H22B_2 C22_2 H22C_2 109.5 . . ?
C14_2 C23_2 H23A_2 109.5 . . ?
C14_2 C23_2 H23B_2 109.5 . . ?
H23A_2 C23_2 H23B_2 109.5 . . ?
C14_2 C23_2 H23C_2 109.5 . . ?
H23A_2 C23_2 H23C_2 109.5 . . ?
H23B_2 C23_2 H23C_2 109.5 . . ?
C18_2 C24_2 H24A_2 109.5 . . ?
C18_2 C24_2 H24B_2 109.5 . . ?
H24A_2 C24_2 H24B_2 109.5 . . ?
C18_2 C24_2 H24C_2 109.5 . . ?
H24A_2 C24_2 H24C_2 109.5 . . ?
H24B_2 C24_2 H24C_2 109.5 . . ?
C3_2 C25_2 C26_2 112.3(2) . . ?
C3_2 C25_2 H25A_2 109.2 . . ?
C26_2 C25_2 H25A_2 109.2 . . ?
C3_2 C25_2 H25B_2 109.2 . . ?
C26_2 C25_2 H25B_2 109.1 . . ?
H25A_2 C25_2 H25B_2 107.9 . . ?
C27_2 C26_2 C25_2 112.9(2) . . ?
C27_2 C26_2 H26A_2 109.0 . . ?
C25_2 C26_2 H26A_2 109.0 . . ?
C27_2 C26_2 H26B_2 109.0 . . ?
C25_2 C26_2 H26B_2 109.0 . . ?
H26A_2 C26_2 H26B_2 107.8 . . ?
C28_2 C27_2 C26_2 113.6(3) . . ?
C28_2 C27_2 H27A_2 108.9 . . ?
C26_2 C27_2 H27A_2 108.8 . . ?
C28_2 C27_2 H27B_2 108.8 . . ?
C26_2 C27_2 H27B_2 108.8 . . ?
H27A_2 C27_2 H27B_2 107.7 . . ?
C27_2 C28_2 C29_2 113.3(3) . . ?
C27_2 C28_2 H28A_2 108.9 . . ?
C29_2 C28_2 H28A_2 108.9 . . ?
C27_2 C28_2 H28B_2 109.0 . . ?
C29_2 C28_2 H28B_2 108.9 . . ?
H28A_2 C28_2 H28B_2 107.7 . . ?
C30_2 C29_2 C28_2 113.1(3) . . ?
C30_2 C29_2 H29A_2 109.0 . . ?
C28_2 C29_2 H29A_2 109.0 . . ?
C30_2 C29_2 H29B_2 108.9 . . ?
C28_2 C29_2 H29B_2 108.9 . . ?
H29A_2 C29_2 H29B_2 107.8 . . ?
C29_2 C30_2 H30A_2 109.5 . . ?
C29_2 C30_2 H30B_2 109.5 . . ?
H30A_2 C30_2 H30B_2 109.5 . . ?
C29_2 C30_2 H30C_2 109.4 . . ?
H30A_2 C30_2 H30C_2 109.5 . . ?
H30B_2 C30_2 H30C_2 109.5 . . ?
C9_2 C31_2 C32_2 110.3(2) . . ?
C9_2 C31_2 H31A_2 109.6 . . ?
C32_2 C31_2 H31A_2 109.6 . . ?
C9_2 C31_2 H31B_2 109.6 . . ?
C32_2 C31_2 H31B_2 109.6 . . ?
H31A_2 C31_2 H31B_2 108.1 . . ?
C33_2 C32_2 C31_2 114.5(2) . . ?
C33_2 C32_2 H32A_2 108.6 . . ?
C31_2 C32_2 H32A_2 108.6 . . ?
C33_2 C32_2 H32B_2 108.6 . . ?
C31_2 C32_2 H32B_2 108.6 . . ?
H32A_2 C32_2 H32B_2 107.6 . . ?
C34_2 C33_2 C32_2 112.2(3) . . ?
C34_2 C33_2 H33A_2 109.2 . . ?
C32_2 C33_2 H33A_2 109.2 . . ?
C34_2 C33_2 H33B_2 109.2 . . ?
C32_2 C33_2 H33B_2 109.2 . . ?
H33A_2 C33_2 H33B_2 107.9 . . ?
C35_2 C34_2 C33_2 114.4(3) . . ?
C35_2 C34_2 H34A_2 108.7 . . ?
C33_2 C34_2 H34A_2 108.6 . . ?
C35_2 C34_2 H34B_2 108.7 . . ?
C33_2 C34_2 H34B_2 108.7 . . ?
H34A_2 C34_2 H34B_2 107.6 . . ?
C36_2 C35_2 C34_2 112.7(3) . . ?
C36_2 C35_2 H35A_2 109.0 . . ?
C34_2 C35_2 H35A_2 109.1 . . ?
C36_2 C35_2 H35B_2 109.1 . . ?
C34_2 C35_2 H35B_2 109.1 . . ?
H35A_2 C35_2 H35B_2 107.8 . . ?
C35_2 C36_2 H36A_2 109.5 . . ?
C35_2 C36_2 H36B_2 109.4 . . ?
H36A_2 C36_2 H36B_2 109.5 . . ?
C35_2 C36_2 H36C_2 109.5 . . ?
H36A_2 C36_2 H36C_2 109.5 . . ?
H36B_2 C36_2 H36C_2 109.5 . . ?
C13_2 C37_2 C38_2 114.4(2) . . ?
C13_2 C37_2 H37A_2 108.7 . . ?
C38_2 C37_2 H37A_2 108.6 . . ?
C13_2 C37_2 H37B_2 108.7 . . ?
C38_2 C37_2 H37B_2 108.7 . . ?
H37A_2 C37_2 H37B_2 107.6 . . ?
C39_2 C38_2 C37_2 114.4(2) . . ?
C39_2 C38_2 H38A_2 108.7 . . ?
C37_2 C38_2 H38A_2 108.6 . . ?
C39_2 C38_2 H38B_2 108.7 . . ?
C37_2 C38_2 H38B_2 108.7 . . ?
H38A_2 C38_2 H38B_2 107.6 . . ?
C38_2 C39_2 C40_2 114.8(3) . . ?
C38_2 C39_2 H39A_2 108.6 . . ?
C40_2 C39_2 H39A_2 108.6 . . ?
C38_2 C39_2 H39B_2 108.6 . . ?
C40_2 C39_2 H39B_2 108.6 . . ?
H39A_2 C39_2 H39B_2 107.6 . . ?
C41_2 C40_2 C39_2 114.8(3) . . ?
C41_2 C40_2 H40A_2 108.6 . . ?
C39_2 C40_2 H40A_2 108.6 . . ?
C41_2 C40_2 H40B_2 108.5 . . ?
C39_2 C40_2 H40B_2 108.6 . . ?
H40A_2 C40_2 H40B_2 107.6 . . ?
C40_2 C41_2 C42_2 112.0(4) . . ?
C40_2 C41_2 H41A_2 109.2 . . ?
C42_2 C41_2 H41A_2 109.2 . . ?
C40_2 C41_2 H41B_2 109.3 . . ?
C42_2 C41_2 H41B_2 109.2 . . ?
H41A_2 C41_2 H41B_2 107.9 . . ?
C41_2 C42_2 H42A_2 109.5 . . ?
C41_2 C42_2 H42B_2 109.5 . . ?
H42A_2 C42_2 H42B_2 109.5 . . ?
C41_2 C42_2 H42C_2 109.4 . . ?
H42A_2 C42_2 H42C_2 109.5 . . ?
H42B_2 C42_2 H42C_2 109.5 . . ?
C19_2 C43_2 C44_2 113.0(2) . . ?
C19_2 C43_2 H43A_2 109.0 . . ?
C44_2 C43_2 H43A_2 109.0 . . ?
C19_2 C43_2 H43B_2 109.0 . . ?
C44_2 C43_2 H43B_2 109.0 . . ?
H43A_2 C43_2 H43B_2 107.8 . . ?
C45_2 C44_2 C43_2 114.9(2) . . ?
C45_2 C44_2 H44A_2 108.5 . . ?
C43_2 C44_2 H44A_2 108.6 . . ?
C45_2 C44_2 H44B_2 108.6 . . ?
C43_2 C44_2 H44B_2 108.6 . . ?
H44A_2 C44_2 H44B_2 107.5 . . ?
C46_2 C45_2 C44_2 113.4(2) . . ?
C46_2 C45_2 H45A_2 108.9 . . ?
C44_2 C45_2 H45A_2 108.9 . . ?
C46_2 C45_2 H45B_2 108.9 . . ?
C44_2 C45_2 H45B_2 108.9 . . ?
H45A_2 C45_2 H45B_2 107.7 . . ?
C45_2 C46_2 C47_2 114.0(3) . . ?
C45_2 C46_2 H46A_2 108.8 . . ?
C47_2 C46_2 H46A_2 108.7 . . ?
C45_2 C46_2 H46B_2 108.7 . . ?
C47_2 C46_2 H46B_2 108.8 . . ?
H46A_2 C46_2 H46B_2 107.6 . . ?
C48_2 C47_2 C46_2 113.5(3) . . ?
C48_2 C47_2 H47A_2 108.9 . . ?
C46_2 C47_2 H47A_2 108.9 . . ?
C48_2 C47_2 H47B_2 108.8 . . ?
C46_2 C47_2 H47B_2 108.9 . . ?
H47A_2 C47_2 H47B_2 107.7 . . ?
C47_2 C48_2 H48A_2 109.5 . . ?
C47_2 C48_2 H48B_2 109.5 . . ?
H48A_2 C48_2 H48B_2 109.5 . . ?
C47_2 C48_2 H48C_2 109.4 . . ?
H48A_2 C48_2 H48C_2 109.5 . . ?
H48B_2 C48_2 H48C_2 109.5 . . ?
C50_2 C49_2 C54_2 118.8(3) . . ?
C50_2 C49_2 C6_2 121.2(2) . . ?
C54_2 C49_2 C6_2 120.0(2) . . ?
C49_2 C50_2 C51_2 120.5(3) . . ?
C49_2 C50_2 H50_2 119.8 . . ?
C51_2 C50_2 H50_2 119.8 . . ?
C52_2 C51_2 C50_2 119.8(3) . . ?
C52_2 C51_2 H51_2 120.1 . . ?
C50_2 C51_2 H51_2 120.1 . . ?
C51_2 C52_2 C53_2 120.4(3) . . ?
C51_2 C52_2 H52_2 119.8 . . ?
C53_2 C52_2 H52_2 119.8 . . ?
C52_2 C53_2 C54_2 119.9(3) . . ?
C52_2 C53_2 H53_2 120.0 . . ?
C54_2 C53_2 H53_2 120.0 . . ?
C53_2 C54_2 C49_2 120.4(3) . . ?
C53_2 C54_2 H54_2 119.8 . . ?
C49_2 C54_2 H54_2 119.8 . . ?
C56_2 C55_2 C60_2 118.8(2) . . ?
C56_2 C55_2 C16_2 120.7(2) . . ?
C60_2 C55_2 C16_2 120.5(2) . . ?
C55_2 C56_2 C57_2 120.1(3) . . ?
C55_2 C56_2 H56_2 120.0 . . ?
C57_2 C56_2 H56_2 120.0 . . ?
C58_2 C57_2 C56_2 120.6(3) . . ?
C58_2 C57_2 H57_2 119.7 . . ?
C56_2 C57_2 H57_2 119.7 . . ?
C57_2 C58_2 C59_2 120.2(3) . . ?
C57_2 C58_2 H58_2 119.9 . . ?
C59_2 C58_2 H58_2 119.9 . . ?
C58_2 C59_2 C60_2 119.0(3) . . ?
C58_2 C59_2 H59_2 120.5 . . ?
C60_2 C59_2 H59_2 120.5 . . ?
C55_2 C60_2 C59_2 121.3(3) . . ?
C55_2 C60_2 H60_2 119.3 . . ?
C59_2 C60_2 H60_2 119.3 . . ?

loop_
_geom_bond_atom_site_label_1
_geom_bond_atom_site_label_2
_geom_bond_distance
_geom_bond_site_symmetry_2
_geom_bond_publ_flag
O1_1 C60_1 1.320(4) . ?
O1_1 H1_1 0.8400 . ?
O2_1 C60_1 1.205(4) . ?
N1_1 C2_1 1.361(4) . ?
N1_1 C5_1 1.378(4) . ?
N2_1 C10_1 1.369(4) . ?
N2_1 C7_1 1.375(4) . ?
N2_1 H2_1 0.8800 . ?
N3_1 C12_1 1.361(4) . ?
N3_1 C15_1 1.374(3) . ?
N4_1 C20_1 1.368(3) . ?
N4_1 C17_1 1.377(3) . ?
N4_1 H4_1 0.8800 . ?
N5_1 C57_1 1.338(3) . ?
N5_1 C58_1 1.349(3) . ?
N5_1 Rh1_2 2.081(2) . ?
C1_1 C20_1 1.378(4) . ?
C1_1 C2_1 1.396(4) . ?
C1_1 H1A_1 0.9500 . ?
C2_1 C3_1 1.456(4) . ?
C3_1 C4_1 1.350(4) . ?
C3_1 C25_1 1.498(5) . ?
C4_1 C5_1 1.472(4) . ?
C4_1 C21_1 1.501(4) . ?
C5_1 C6_1 1.405(4) . ?
C6_1 C7_1 1.392(4) . ?
C6_1 C49_1 1.502(4) . ?
C7_1 C8_1 1.460(4) . ?
C8_1 C9_1 1.356(5) . ?
C8_1 C22_1 1.501(4) . ?
C9_1 C10_1 1.437(4) . ?
C9_1 C31_1 1.516(5) . ?
C10_1 C11_1 1.382(4) . ?
C11_1 C12_1 1.393(4) . ?
C11_1 H11_1 0.9500 . ?
C12_1 C13_1 1.454(4) . ?
C13_1 C14_1 1.368(4) . ?
C13_1 C37_1 1.506(5) . ?
C14_1 C15_1 1.470(4) . ?
C14_1 C23_1 1.496(4) . ?
C15_1 C16_1 1.411(4) . ?
C16_1 C17_1 1.401(4) . ?
C16_1 C55_1 1.483(4) . ?
C17_1 C18_1 1.452(4) . ?
C18_1 C19_1 1.368(4) . ?
C18_1 C24_1 1.496(4) . ?
C19_1 C20_1 1.435(4) . ?
C19_1 C43_1 1.501(4) . ?
C21_1 H21A_1 0.9800 . ?
C21_1 H21B_1 0.9800 . ?
C21_1 H21C_1 0.9800 . ?
C22_1 H22A_1 0.9800 . ?
C22_1 H22B_1 0.9800 . ?
C22_1 H22C_1 0.9800 . ?
C23_1 H23A_1 0.9800 . ?
C23_1 H23B_1 0.9800 . ?
C23_1 H23C_1 0.9800 . ?
C24_1 H24A_1 0.9800 . ?
C24_1 H24B_1 0.9800 . ?
C24_1 H24C_1 0.9800 . ?
C25_1 C26_1 1.470(7) . ?
C25_1 H25A_1 0.9900 . ?
C25_1 H25B_1 0.9900 . ?
C26_1 C27_1 1.527(7) . ?
C26_1 H26A_1 0.9900 . ?
C26_1 H26B_1 0.9900 . ?
C27_1 C28_1 1.513(7) . ?
C27_1 H27A_1 0.9900 . ?
C27_1 H27B_1 0.9900 . ?
C28_1 C29_1 1.530(8) . ?
C28_1 H28A_1 0.9900 . ?
C28_1 H28B_1 0.9900 . ?
C29_1 C30_1 1.522(8) . ?
C29_1 H29A_1 0.9900 . ?
C29_1 H29B_1 0.9900 . ?
C30_1 H30A_1 0.9800 . ?
C30_1 H30B_1 0.9800 . ?
C30_1 H30C_1 0.9800 . ?
C26'_1 C27'_1 1.530(7) . ?
C26'_1 H26C_1 0.9900 . ?
C26'_1 H26D_1 0.9900 . ?
C27'_1 C28'_1 1.522(7) . ?
C27'_1 H27C_1 0.9900 . ?
C27'_1 H27D_1 0.9900 . ?
C28'_1 C29'_1 1.524(8) . ?
C28'_1 H28C_1 0.9900 . ?
C28'_1 H28D_1 0.9900 . ?
C29'_1 C30'_1 1.508(9) . ?
C29'_1 H29C_1 0.9900 . ?
C29'_1 H29D_1 0.9900 . ?
C30'_1 H30D_1 0.9801 . ?
C30'_1 H30E_1 0.9801 . ?
C30'_1 H30F_1 0.9801 . ?
C31_1 C32_1 1.487(6) . ?
C31_1 H31A_1 0.9900 . ?
C31_1 H31B_1 0.9900 . ?
C32_1 C33_1 1.527(7) . ?
C32_1 H32A_1 0.9900 . ?
C32_1 H32B_1 0.9900 . ?
C33_1 C34_1 1.520(7) . ?
C33_1 H33A_1 0.9900 . ?
C33_1 H33B_1 0.9900 . ?
C34_1 C35_1 1.484(7) . ?
C34_1 H34A_1 0.9900 . ?
C34_1 H34B_1 0.9900 . ?
C35_1 C36_1 1.427(8) . ?
C35_1 H35A_1 0.9900 . ?
C35_1 H35B_1 0.9900 . ?
C36_1 H36A_1 0.9800 . ?
C36_1 H36B_1 0.9800 . ?
C36_1 H36C_1 0.9800 . ?
C32'_1 C33'_1 1.502(9) . ?
C32'_1 H32C_1 0.9900 . ?
C32'_1 H32D_1 0.9900 . ?
C33'_1 C34'_1 1.511(9) . ?
C33'_1 H33C_1 0.9900 . ?
C33'_1 H33D_1 0.9900 . ?
C34'_1 C35'_1 1.527(10) . ?
C34'_1 H34C_1 0.9900 . ?
C34'_1 H34D_1 0.9900 . ?
C35'_1 C36'_1 1.528(10) . ?
C35'_1 H35C_1 0.9900 . ?
C35'_1 H35D_1 0.9900 . ?
C36'_1 H36D_1 0.9801 . ?
C36'_1 H36E_1 0.9801 . ?
C36'_1 H36F_1 0.9801 . ?
C37_1 C38_1 1.524(5) . ?
C37_1 H37A_1 0.9900 . ?
C37_1 H37B_1 0.9900 . ?
C38_1 C39_1 1.496(5) . ?
C38_1 H38A_1 0.9900 . ?
C38_1 H38B_1 0.9900 . ?
C39_1 C40_1 1.555(6) . ?
C39_1 H39A_1 0.9900 . ?
C39_1 H39B_1 0.9900 . ?
C40_1 C41_1 1.523(8) . ?
C40_1 H40A_1 0.9900 . ?
C40_1 H40B_1 0.9900 . ?
C41_1 C42_1 1.559(8) . ?
C41_1 H41A_1 0.9900 . ?
C41_1 H41B_1 0.9900 . ?
C42_1 H42A_1 0.9800 . ?
C42_1 H42B_1 0.9800 . ?
C42_1 H42C_1 0.9800 . ?
C40'_1 C41'_1 1.508(10) . ?
C40'_1 H40C_1 0.9900 . ?
C40'_1 H40D_1 0.9900 . ?
C41'_1 C42'_1 1.535(9) . ?
C41'_1 H41C_1 0.9900 . ?
C41'_1 H41D_1 0.9900 . ?
C42'_1 H42D_1 0.9800 . ?
C42'_1 H42E_1 0.9800 . ?
C42'_1 H42F_1 0.9800 . ?
C43_1 C44_1 1.539(5) . ?
C43_1 H43A_1 0.9900 . ?
C43_1 H43B_1 0.9900 . ?
C44_1 C45_1 1.503(5) . ?
C44_1 H44A_1 0.9900 . ?
C44_1 H44B_1 0.9900 . ?
C45_1 C46_1 1.521(5) . ?
C45_1 H45A_1 0.9900 . ?
C45_1 H45B_1 0.9900 . ?
C46_1 C47_1 1.515(7) . ?
C46_1 H46A_1 0.9900 . ?
C46_1 H46B_1 0.9900 . ?
C47_1 C48_1 1.518(7) . ?
C47_1 H47A_1 0.9900 . ?
C47_1 H47B_1 0.9900 . ?
C48_1 H48A_1 0.9800 . ?
C48_1 H48B_1 0.9800 . ?
C48_1 H48C_1 0.9800 . ?
C49_1 C50_1 1.383(4) . ?
C49_1 C54_1 1.390(4) . ?
C50_1 C51_1 1.383(4) . ?
C50_1 H50_1 0.9500 . ?
C51_1 C52_1 1.389(5) . ?
C51_1 H51_1 0.9500 . ?
C52_1 C53_1 1.390(4) . ?
C52_1 C60_1 1.501(4) . ?
C53_1 C54_1 1.382(4) . ?
C53_1 H53_1 0.9500 . ?
C54_1 H54_1 0.9500 . ?
C55_1 C59_1 1.392(4) . ?
C55_1 C56_1 1.392(4) . ?
C56_1 C57_1 1.377(4) . ?
C56_1 H56_1 0.9500 . ?
C57_1 H57_1 0.9500 . ?
C58_1 C59_1 1.378(4) . ?
C58_1 H58_1 0.9500 . ?
C59_1 H59_1 0.9500 . ?
O3_1 C100_1 1.427(5) . ?
O3_1 H3_1 0.8400 . ?
I1_2 Rh1_2 2.6312(3) . ?
Rh1_2 N4_2 2.039(2) . ?
Rh1_2 N1_2 2.044(2) . ?
Rh1_2 N2_2 2.044(2) . ?
Rh1_2 N3_2 2.047(2) . ?
N1_2 C2_2 1.363(3) . ?
N1_2 C5_2 1.375(3) . ?
N2_2 C10_2 1.368(3) . ?
N2_2 C7_2 1.372(3) . ?
N3_2 C12_2 1.365(3) . ?
N3_2 C15_2 1.378(3) . ?
N4_2 C20_2 1.368(3) . ?
N4_2 C17_2 1.384(3) . ?
C1_2 C20_2 1.378(4) . ?
C1_2 C2_2 1.387(4) . ?
C1_2 H1_2 0.9500 . ?
C2_2 C3_2 1.441(4) . ?
C3_2 C4_2 1.363(4) . ?
C3_2 C25_2 1.501(3) . ?
C4_2 C5_2 1.468(3) . ?
C4_2 C21_2 1.509(4) . ?
C5_2 C6_2 1.402(3) . ?
C6_2 C7_2 1.405(3) . ?
C6_2 C49_2 1.489(3) . ?
C7_2 C8_2 1.473(3) . ?
C8_2 C9_2 1.366(3) . ?
C8_2 C22_2 1.494(4) . ?
C9_2 C10_2 1.438(3) . ?
C9_2 C31_2 1.497(3) . ?
C10_2 C11_2 1.383(3) . ?
C11_2 C12_2 1.380(3) . ?
C11_2 H11_2 0.9500 . ?
C12_2 C13_2 1.440(3) . ?
C13_2 C14_2 1.360(3) . ?
C13_2 C37_2 1.503(3) . ?
C14_2 C15_2 1.460(3) . ?
C14_2 C23_2 1.509(4) . ?
C15_2 C16_2 1.406(3) . ?
C16_2 C17_2 1.395(3) . ?
C16_2 C55_2 1.494(3) . ?
C17_2 C18_2 1.473(3) . ?
C18_2 C19_2 1.358(4) . ?
C18_2 C24_2 1.504(4) . ?
C19_2 C20_2 1.438(4) . ?
C19_2 C43_2 1.503(3) . ?
C21_2 H21A_2 0.9800 . ?
C21_2 H21B_2 0.9800 . ?
C21_2 H21C_2 0.9800 . ?
C22_2 H22A_2 0.9800 . ?
C22_2 H22B_2 0.9800 . ?
C22_2 H22C_2 0.9800 . ?
C23_2 H23A_2 0.9800 . ?
C23_2 H23B_2 0.9800 . ?
C23_2 H23C_2 0.9800 . ?
C24_2 H24A_2 0.9800 . ?
C24_2 H24B_2 0.9800 . ?
C24_2 H24C_2 0.9800 . ?
C25_2 C26_2 1.527(4) . ?
C25_2 H25A_2 0.9900 . ?
C25_2 H25B_2 0.9900 . ?
C26_2 C27_2 1.526(4) . ?
C26_2 H26A_2 0.9900 . ?
C26_2 H26B_2 0.9900 . ?
C27_2 C28_2 1.517(4) . ?
C27_2 H27A_2 0.9900 . ?
C27_2 H27B_2 0.9900 . ?
C28_2 C29_2 1.523(4) . ?
C28_2 H28A_2 0.9900 . ?
C28_2 H28B_2 0.9900 . ?
C29_2 C30_2 1.522(6) . ?
C29_2 H29A_2 0.9900 . ?
C29_2 H29B_2 0.9900 . ?
C30_2 H30A_2 0.9800 . ?
C30_2 H30B_2 0.9800 . ?
C30_2 H30C_2 0.9800 . ?
C31_2 C32_2 1.533(4) . ?
C31_2 H31A_2 0.9900 . ?
C31_2 H31B_2 0.9900 . ?
C32_2 C33_2 1.523(4) . ?
C32_2 H32A_2 0.9900 . ?
C32_2 H32B_2 0.9900 . ?
C33_2 C34_2 1.522(5) . ?
C33_2 H33A_2 0.9900 . ?
C33_2 H33B_2 0.9900 . ?
C34_2 C35_2 1.521(4) . ?
C34_2 H34A_2 0.9900 . ?
C34_2 H34B_2 0.9900 . ?
C35_2 C36_2 1.510(5) . ?
C35_2 H35A_2 0.9900 . ?
C35_2 H35B_2 0.9900 . ?
C36_2 H36A_2 0.9800 . ?
C36_2 H36B_2 0.9800 . ?
C36_2 H36C_2 0.9800 . ?
C37_2 C38_2 1.544(4) . ?
C37_2 H37A_2 0.9900 . ?
C37_2 H37B_2 0.9900 . ?
C38_2 C39_2 1.523(4) . ?
C38_2 H38A_2 0.9900 . ?
C38_2 H38B_2 0.9900 . ?
C39_2 C40_2 1.543(4) . ?
C39_2 H39A_2 0.9900 . ?
C39_2 H39B_2 0.9900 . ?
C40_2 C41_2 1.496(5) . ?
C40_2 H40A_2 0.9900 . ?
C40_2 H40B_2 0.9900 . ?
C41_2 C42_2 1.524(6) . ?
C41_2 H41A_2 0.9900 . ?
C41_2 H41B_2 0.9900 . ?
C42_2 H42A_2 0.9800 . ?
C42_2 H42B_2 0.9800 . ?
C42_2 H42C_2 0.9800 . ?
C43_2 C44_2 1.538(4) . ?
C43_2 H43A_2 0.9900 . ?
C43_2 H43B_2 0.9900 . ?
C44_2 C45_2 1.519(4) . ?
C44_2 H44A_2 0.9900 . ?
C44_2 H44B_2 0.9900 . ?
C45_2 C46_2 1.518(4) . ?
C45_2 H45A_2 0.9900 . ?
C45_2 H45B_2 0.9900 . ?
C46_2 C47_2 1.522(5) . ?
C46_2 H46A_2 0.9900 . ?
C46_2 H46B_2 0.9900 . ?
C47_2 C48_2 1.522(5) . ?
C47_2 H47A_2 0.9900 . ?
C47_2 H47B_2 0.9900 . ?
C48_2 H48A_2 0.9800 . ?
C48_2 H48B_2 0.9800 . ?
C48_2 H48C_2 0.9800 . ?
C49_2 C50_2 1.388(4) . ?
C49_2 C54_2 1.392(4) . ?
C50_2 C51_2 1.395(4) . ?
C50_2 H50_2 0.9500 . ?
C51_2 C52_2 1.369(6) . ?
C51_2 H51_2 0.9500 . ?
C52_2 C53_2 1.382(6) . ?
C52_2 H52_2 0.9500 . ?
C53_2 C54_2 1.384(5) . ?
C53_2 H53_2 0.9500 . ?
C54_2 H54_2 0.9500 . ?
C55_2 C56_2 1.386(4) . ?
C55_2 C60_2 1.388(4) . ?
C56_2 C57_2 1.393(4) . ?
C56_2 H56_2 0.9500 . ?
C57_2 C58_2 1.374(5) . ?
C57_2 H57_2 0.9500 . ?
C58_2 C59_2 1.386(5) . ?
C58_2 H58_2 0.9500 . ?
C59_2 C60_2 1.393(4) . ?
C59_2 H59_2 0.9500 . ?
C60_2 H60_2 0.9500 . ?

loop_
_geom_torsion_atom_site_label_1
_geom_torsion_atom_site_label_2
_geom_torsion_atom_site_label_3
_geom_torsion_atom_site_label_4
_geom_torsion
_geom_torsion_site_symmetry_1
_geom_torsion_site_symmetry_2
_geom_torsion_site_symmetry_3
_geom_torsion_site_symmetry_4
_geom_torsion_publ_flag
C5_1 N1_1 C2_1 C1_1 -174.2(3) . . . . ?
C5_1 N1_1 C2_1 C3_1 2.8(3) . . . . ?
C20_1 C1_1 C2_1 N1_1 -1.4(6) . . . . ?
C20_1 C1_1 C2_1 C3_1 -178.1(3) . . . . ?
N1_1 C2_1 C3_1 C4_1 -2.9(4) . . . . ?
C1_1 C2_1 C3_1 C4_1 174.3(3) . . . . ?
N1_1 C2_1 C3_1 C25_1 179.1(3) . . . . ?
C1_1 C2_1 C3_1 C25_1 -3.8(5) . . . . ?
C2_1 C3_1 C4_1 C5_1 1.7(4) . . . . ?
C25_1 C3_1 C4_1 C5_1 179.6(3) . . . . ?
C2_1 C3_1 C4_1 C21_1 -179.9(3) . . . . ?
C25_1 C3_1 C4_1 C21_1 -2.0(6) . . . . ?
C2_1 N1_1 C5_1 C6_1 177.4(3) . . . . ?
C2_1 N1_1 C5_1 C4_1 -1.7(3) . . . . ?
C3_1 C4_1 C5_1 N1_1 0.0(4) . . . . ?
C21_1 C4_1 C5_1 N1_1 -178.3(3) . . . . ?
C3_1 C4_1 C5_1 C6_1 -179.1(3) . . . . ?
C21_1 C4_1 C5_1 C6_1 2.6(6) . . . . ?
N1_1 C5_1 C6_1 C7_1 7.0(5) . . . . ?
C4_1 C5_1 C6_1 C7_1 -174.0(3) . . . . ?
N1_1 C5_1 C6_1 C49_1 -170.6(3) . . . . ?
C4_1 C5_1 C6_1 C49_1 8.4(5) . . . . ?
C10_1 N2_1 C7_1 C6_1 179.6(3) . . . . ?
C10_1 N2_1 C7_1 C8_1 0.5(4) . . . . ?
C5_1 C6_1 C7_1 N2_1 -3.3(5) . . . . ?
C49_1 C6_1 C7_1 N2_1 174.3(3) . . . . ?
C5_1 C6_1 C7_1 C8_1 175.5(3) . . . . ?
C49_1 C6_1 C7_1 C8_1 -6.9(5) . . . . ?
N2_1 C7_1 C8_1 C9_1 -0.7(4) . . . . ?
C6_1 C7_1 C8_1 C9_1 -179.6(3) . . . . ?
N2_1 C7_1 C8_1 C22_1 176.7(3) . . . . ?
C6_1 C7_1 C8_1 C22_1 -2.2(6) . . . . ?
C7_1 C8_1 C9_1 C10_1 0.5(4) . . . . ?
C22_1 C8_1 C9_1 C10_1 -177.0(3) . . . . ?
C7_1 C8_1 C9_1 C31_1 -179.3(3) . . . . ?
C22_1 C8_1 C9_1 C31_1 3.1(6) . . . . ?
C7_1 N2_1 C10_1 C11_1 -178.0(3) . . . . ?
C7_1 N2_1 C10_1 C9_1 -0.2(4) . . . . ?
C8_1 C9_1 C10_1 N2_1 -0.2(4) . . . . ?
C31_1 C9_1 C10_1 N2_1 179.7(3) . . . . ?
C8_1 C9_1 C10_1 C11_1 177.6(3) . . . . ?
C31_1 C9_1 C10_1 C11_1 -2.5(6) . . . . ?
N2_1 C10_1 C11_1 C12_1 -1.6(7) . . . . ?
C9_1 C10_1 C11_1 C12_1 -179.0(4) . . . . ?
C15_1 N3_1 C12_1 C11_1 -177.1(3) . . . . ?
C15_1 N3_1 C12_1 C13_1 1.9(4) . . . . ?
C10_1 C11_1 C12_1 N3_1 -10.6(6) . . . . ?
C10_1 C11_1 C12_1 C13_1 170.5(4) . . . . ?
N3_1 C12_1 C13_1 C14_1 -0.3(4) . . . . ?
C11_1 C12_1 C13_1 C14_1 178.7(3) . . . . ?
N3_1 C12_1 C13_1 C37_1 179.7(3) . . . . ?
C11_1 C12_1 C13_1 C37_1 -1.2(5) . . . . ?
C12_1 C13_1 C14_1 C15_1 -1.3(3) . . . . ?
C37_1 C13_1 C14_1 C15_1 178.7(3) . . . . ?
C12_1 C13_1 C14_1 C23_1 175.0(3) . . . . ?
C37_1 C13_1 C14_1 C23_1 -5.1(5) . . . . ?
C12_1 N3_1 C15_1 C16_1 176.6(3) . . . . ?
C12_1 N3_1 C15_1 C14_1 -2.7(3) . . . . ?
C13_1 C14_1 C15_1 N3_1 2.5(3) . . . . ?
C23_1 C14_1 C15_1 N3_1 -173.4(3) . . . . ?
C13_1 C14_1 C15_1 C16_1 -176.7(3) . . . . ?
C23_1 C14_1 C15_1 C16_1 7.4(5) . . . . ?
N3_1 C15_1 C16_1 C17_1 11.9(4) . . . . ?
C14_1 C15_1 C16_1 C17_1 -169.0(3) . . . . ?
N3_1 C15_1 C16_1 C55_1 -164.5(2) . . . . ?
C14_1 C15_1 C16_1 C55_1 14.6(4) . . . . ?
C20_1 N4_1 C17_1 C16_1 172.0(2) . . . . ?
C20_1 N4_1 C17_1 C18_1 -2.3(3) . . . . ?
C15_1 C16_1 C17_1 N4_1 -0.6(4) . . . . ?
C55_1 C16_1 C17_1 N4_1 175.9(2) . . . . ?
C15_1 C16_1 C17_1 C18_1 172.3(3) . . . . ?
C55_1 C16_1 C17_1 C18_1 -11.3(4) . . . . ?
N4_1 C17_1 C18_1 C19_1 1.8(3) . . . . ?
C16_1 C17_1 C18_1 C19_1 -172.0(3) . . . . ?
N4_1 C17_1 C18_1 C24_1 179.6(3) . . . . ?
C16_1 C17_1 C18_1 C24_1 5.9(5) . . . . ?
C17_1 C18_1 C19_1 C20_1 -0.6(3) . . . . ?
C24_1 C18_1 C19_1 C20_1 -178.6(3) . . . . ?
C17_1 C18_1 C19_1 C43_1 177.8(3) . . . . ?
C24_1 C18_1 C19_1 C43_1 -0.1(5) . . . . ?
C17_1 N4_1 C20_1 C1_1 -176.4(3) . . . . ?
C17_1 N4_1 C20_1 C19_1 1.9(3) . . . . ?
C2_1 C1_1 C20_1 N4_1 -3.2(5) . . . . ?
C2_1 C1_1 C20_1 C19_1 178.8(3) . . . . ?
C18_1 C19_1 C20_1 N4_1 -0.7(3) . . . . ?
C43_1 C19_1 C20_1 N4_1 -179.3(3) . . . . ?
C18_1 C19_1 C20_1 C1_1 177.6(3) . . . . ?
C43_1 C19_1 C20_1 C1_1 -1.0(5) . . . . ?
C4_1 C3_1 C25_1 C26_1 -81.9(6) . . . . ?
C2_1 C3_1 C25_1 C26_1 95.7(5) . . . . ?
C3_1 C25_1 C26_1 C27_1 -70.9(8) . . . . ?
C25_1 C26_1 C27_1 C28_1 177.1(7) . . . . ?
C26_1 C27_1 C28_1 C29_1 -177.8(8) . . . . ?
C27_1 C28_1 C29_1 C30_1 -175.0(9) . . . . ?
C26'_1 C27'_1 C28'_1 C29'_1 -64.8(10) . . . . ?
C27'_1 C28'_1 C29'_1 C30'_1 -177.6(10) . . . . ?
C8_1 C9_1 C31_1 C32_1 85.3(5) . . . . ?
C10_1 C9_1 C31_1 C32_1 -94.5(5) . . . . ?
C9_1 C31_1 C32_1 C33_1 63.8(7) . . . . ?
C31_1 C32_1 C33_1 C34_1 176.9(7) . . . . ?
C32_1 C33_1 C34_1 C35_1 -173.1(8) . . . . ?
C33_1 C34_1 C35_1 C36_1 -46.9(14) . . . . ?
C32'_1 C33'_1 C34'_1 C35'_1 58(2) . . . . ?
C33'_1 C34'_1 C35'_1 C36'_1 -179(2) . . . . ?
C14_1 C13_1 C37_1 C38_1 110.1(4) . . . . ?
C12_1 C13_1 C37_1 C38_1 -69.9(4) . . . . ?
C13_1 C37_1 C38_1 C39_1 -63.5(5) . . . . ?
C37_1 C38_1 C39_1 C40_1 179.9(4) . . . . ?
C38_1 C39_1 C40_1 C41_1 57.6(9) . . . . ?
C39_1 C40_1 C41_1 C42_1 -179.3(9) . . . . ?
C18_1 C19_1 C43_1 C44_1 -100.7(4) . . . . ?
C20_1 C19_1 C43_1 C44_1 77.6(4) . . . . ?
C19_1 C43_1 C44_1 C45_1 53.7(4) . . . . ?
C43_1 C44_1 C45_1 C46_1 173.5(3) . . . . ?
C44_1 C45_1 C46_1 C47_1 176.5(4) . . . . ?
C45_1 C46_1 C47_1 C48_1 176.3(5) . . . . ?
C7_1 C6_1 C49_1 C50_1 88.2(4) . . . . ?
C5_1 C6_1 C49_1 C50_1 -94.0(4) . . . . ?
C7_1 C6_1 C49_1 C54_1 -88.1(4) . . . . ?
C5_1 C6_1 C49_1 C54_1 89.7(4) . . . . ?
C54_1 C49_1 C50_1 C51_1 2.1(5) . . . . ?
C6_1 C49_1 C50_1 C51_1 -174.3(3) . . . . ?
C49_1 C50_1 C51_1 C52_1 1.0(6) . . . . ?
C50_1 C51_1 C52_1 C53_1 -3.1(5) . . . . ?
C50_1 C51_1 C52_1 C60_1 174.2(3) . . . . ?
C51_1 C52_1 C53_1 C54_1 2.3(6) . . . . ?
C60_1 C52_1 C53_1 C54_1 -175.0(3) . . . . ?
C52_1 C53_1 C54_1 C49_1 0.8(6) . . . . ?
C50_1 C49_1 C54_1 C53_1 -2.9(5) . . . . ?
C6_1 C49_1 C54_1 C53_1 173.5(3) . . . . ?
C17_1 C16_1 C55_1 C59_1 89.4(3) . . . . ?
C15_1 C16_1 C55_1 C59_1 -93.9(3) . . . . ?
C17_1 C16_1 C55_1 C56_1 -90.8(3) . . . . ?
C15_1 C16_1 C55_1 C56_1 85.9(3) . . . . ?
C59_1 C55_1 C56_1 C57_1 1.4(4) . . . . ?
C16_1 C55_1 C56_1 C57_1 -178.4(2) . . . . ?
C58_1 N5_1 C57_1 C56_1 -0.3(4) . . . . ?
Rh1_2 N5_1 C57_1 C56_1 -177.27(19) . . . . ?
C55_1 C56_1 C57_1 N5_1 -0.5(4) . . . . ?
C57_1 N5_1 C58_1 C59_1 0.3(4) . . . . ?
Rh1_2 N5_1 C58_1 C59_1 177.2(2) . . . . ?
N5_1 C58_1 C59_1 C55_1 0.6(4) . . . . ?
C56_1 C55_1 C59_1 C58_1 -1.4(4) . . . . ?
C16_1 C55_1 C59_1 C58_1 178.4(3) . . . . ?
C51_1 C52_1 C60_1 O2_1 6.9(6) . . . . ?
C53_1 C52_1 C60_1 O2_1 -175.8(4) . . . . ?
C51_1 C52_1 C60_1 O1_1 -171.1(3) . . . . ?
C53_1 C52_1 C60_1 O1_1 6.2(5) . . . . ?
C57_1 N5_1 Rh1_2 N4_2 43.19(19) . . . . ?
C58_1 N5_1 Rh1_2 N4_2 -133.7(2) . . . . ?
C57_1 N5_1 Rh1_2 N1_2 136.34(19) . . . . ?
C58_1 N5_1 Rh1_2 N1_2 -40.53(19) . . . . ?
C57_1 N5_1 Rh1_2 N2_2 -136.40(19) . . . . ?
C58_1 N5_1 Rh1_2 N2_2 46.72(19) . . . . ?
C57_1 N5_1 Rh1_2 N3_2 -43.69(19) . . . . ?
C58_1 N5_1 Rh1_2 N3_2 139.43(19) . . . . ?
C57_1 N5_1 Rh1_2 I1_2 95.8(19) . . . . ?
C58_1 N5_1 Rh1_2 I1_2 -81.1(19) . . . . ?
N4_2 Rh1_2 N1_2 C2_2 3.1(2) . . . . ?
N2_2 Rh1_2 N1_2 C2_2 -173.9(2) . . . . ?
N3_2 Rh1_2 N1_2 C2_2 -86(4) . . . . ?
N5_1 Rh1_2 N1_2 C2_2 -85.1(2) . . . . ?
I1_2 Rh1_2 N1_2 C2_2 93.80(19) . . . . ?
N4_2 Rh1_2 N1_2 C5_2 -178.6(2) . . . . ?
N2_2 Rh1_2 N1_2 C5_2 4.4(2) . . . . ?
N3_2 Rh1_2 N1_2 C5_2 92(3) . . . . ?
N5_1 Rh1_2 N1_2 C5_2 93.2(2) . . . . ?
I1_2 Rh1_2 N1_2 C5_2 -87.9(2) . . . . ?
N4_2 Rh1_2 N2_2 C10_2 78.8(15) . . . . ?
N1_2 Rh1_2 N2_2 C10_2 174.1(2) . . . . ?
N3_2 Rh1_2 N2_2 C10_2 -4.6(2) . . . . ?
N5_1 Rh1_2 N2_2 C10_2 86.5(2) . . . . ?
I1_2 Rh1_2 N2_2 C10_2 -94.92(19) . . . . ?
N4_2 Rh1_2 N2_2 C7_2 -95.5(15) . . . . ?
N1_2 Rh1_2 N2_2 C7_2 -0.2(2) . . . . ?
N3_2 Rh1_2 N2_2 C7_2 -178.9(2) . . . . ?
N5_1 Rh1_2 N2_2 C7_2 -87.8(2) . . . . ?
I1_2 Rh1_2 N2_2 C7_2 90.8(2) . . . . ?
N4_2 Rh1_2 N3_2 C12_2 -176.1(2) . . . . ?
N1_2 Rh1_2 N3_2 C12_2 -87(3) . . . . ?
N2_2 Rh1_2 N3_2 C12_2 0.9(2) . . . . ?
N5_1 Rh1_2 N3_2 C12_2 -87.9(2) . . . . ?
I1_2 Rh1_2 N3_2 C12_2 93.22(19) . . . . ?
N4_2 Rh1_2 N3_2 C15_2 8.2(2) . . . . ?
N1_2 Rh1_2 N3_2 C15_2 98(3) . . . . ?
N2_2 Rh1_2 N3_2 C15_2 -174.8(2) . . . . ?
N5_1 Rh1_2 N3_2 C15_2 96.4(2) . . . . ?
I1_2 Rh1_2 N3_2 C15_2 -82.4(2) . . . . ?
N1_2 Rh1_2 N4_2 C20_2 -6.7(2) . . . . ?
N2_2 Rh1_2 N4_2 C20_2 88.4(15) . . . . ?
N3_2 Rh1_2 N4_2 C20_2 172.0(2) . . . . ?
N5_1 Rh1_2 N4_2 C20_2 80.7(2) . . . . ?
I1_2 Rh1_2 N4_2 C20_2 -97.9(2) . . . . ?
N1_2 Rh1_2 N4_2 C17_2 178.6(2) . . . . ?
N2_2 Rh1_2 N4_2 C17_2 -86.3(15) . . . . ?
N3_2 Rh1_2 N4_2 C17_2 -2.7(2) . . . . ?
N5_1 Rh1_2 N4_2 C17_2 -94.0(2) . . . . ?
I1_2 Rh1_2 N4_2 C17_2 87.4(2) . . . . ?
C5_2 N1_2 C2_2 C1_2 -177.9(2) . . . . ?
Rh1_2 N1_2 C2_2 C1_2 0.7(4) . . . . ?
C5_2 N1_2 C2_2 C3_2 0.3(3) . . . . ?
Rh1_2 N1_2 C2_2 C3_2 178.89(17) . . . . ?
C20_2 C1_2 C2_2 N1_2 -2.6(5) . . . . ?
C20_2 C1_2 C2_2 C3_2 179.5(3) . . . . ?
N1_2 C2_2 C3_2 C4_2 0.9(3) . . . . ?
C1_2 C2_2 C3_2 C4_2 179.1(3) . . . . ?
N1_2 C2_2 C3_2 C25_2 -174.1(2) . . . . ?
C1_2 C2_2 C3_2 C25_2 4.1(4) . . . . ?
C2_2 C3_2 C4_2 C5_2 -1.6(3) . . . . ?
C25_2 C3_2 C4_2 C5_2 173.3(3) . . . . ?
C2_2 C3_2 C4_2 C21_2 179.2(3) . . . . ?
C25_2 C3_2 C4_2 C21_2 -5.9(5) . . . . ?
C2_2 N1_2 C5_2 C6_2 173.3(2) . . . . ?
Rh1_2 N1_2 C5_2 C6_2 -5.3(4) . . . . ?
C2_2 N1_2 C5_2 C4_2 -1.3(3) . . . . ?
Rh1_2 N1_2 C5_2 C4_2 -179.80(17) . . . . ?
C3_2 C4_2 C5_2 N1_2 1.9(3) . . . . ?
C21_2 C4_2 C5_2 N1_2 -179.1(3) . . . . ?
C3_2 C4_2 C5_2 C6_2 -172.5(2) . . . . ?
C21_2 C4_2 C5_2 C6_2 6.5(5) . . . . ?
N1_2 C5_2 C6_2 C7_2 0.6(4) . . . . ?
C4_2 C5_2 C6_2 C7_2 174.2(2) . . . . ?
N1_2 C5_2 C6_2 C49_2 -175.8(2) . . . . ?
C4_2 C5_2 C6_2 C49_2 -2.2(4) . . . . ?
C10_2 N2_2 C7_2 C6_2 -178.4(2) . . . . ?
Rh1_2 N2_2 C7_2 C6_2 -3.3(4) . . . . ?
C10_2 N2_2 C7_2 C8_2 -0.9(3) . . . . ?
Rh1_2 N2_2 C7_2 C8_2 174.09(17) . . . . ?
C5_2 C6_2 C7_2 N2_2 3.8(4) . . . . ?
C49_2 C6_2 C7_2 N2_2 -179.8(2) . . . . ?
C5_2 C6_2 C7_2 C8_2 -173.2(2) . . . . ?
C49_2 C6_2 C7_2 C8_2 3.3(4) . . . . ?
N2_2 C7_2 C8_2 C9_2 0.6(3) . . . . ?
C6_2 C7_2 C8_2 C9_2 178.0(2) . . . . ?
N2_2 C7_2 C8_2 C22_2 -179.2(3) . . . . ?
C6_2 C7_2 C8_2 C22_2 -1.9(5) . . . . ?
C7_2 C8_2 C9_2 C10_2 -0.1(3) . . . . ?
C22_2 C8_2 C9_2 C10_2 179.8(3) . . . . ?
C7_2 C8_2 C9_2 C31_2 -173.6(3) . . . . ?
C22_2 C8_2 C9_2 C31_2 6.3(5) . . . . ?
C7_2 N2_2 C10_2 C11_2 -178.4(2) . . . . ?
Rh1_2 N2_2 C10_2 C11_2 6.2(4) . . . . ?
C7_2 N2_2 C10_2 C9_2 0.9(3) . . . . ?
Rh1_2 N2_2 C10_2 C9_2 -174.52(17) . . . . ?
C8_2 C9_2 C10_2 N2_2 -0.5(3) . . . . ?
C31_2 C9_2 C10_2 N2_2 173.5(2) . . . . ?
C8_2 C9_2 C10_2 C11_2 178.8(2) . . . . ?
C31_2 C9_2 C10_2 C11_2 -7.2(4) . . . . ?
N2_2 C10_2 C11_2 C12_2 -2.6(4) . . . . ?
C9_2 C10_2 C11_2 C12_2 178.1(3) . . . . ?
C15_2 N3_2 C12_2 C11_2 178.5(2) . . . . ?
Rh1_2 N3_2 C12_2 C11_2 2.0(4) . . . . ?
C15_2 N3_2 C12_2 C13_2 -0.9(3) . . . . ?
Rh1_2 N3_2 C12_2 C13_2 -177.39(16) . . . . ?
C10_2 C11_2 C12_2 N3_2 -2.0(4) . . . . ?
C10_2 C11_2 C12_2 C13_2 177.3(3) . . . . ?
N3_2 C12_2 C13_2 C14_2 2.1(3) . . . . ?
C11_2 C12_2 C13_2 C14_2 -177.3(2) . . . . ?
N3_2 C12_2 C13_2 C37_2 -177.5(2) . . . . ?
C11_2 C12_2 C13_2 C37_2 3.0(4) . . . . ?
C12_2 C13_2 C14_2 C15_2 -2.4(3) . . . . ?
C37_2 C13_2 C14_2 C15_2 177.3(3) . . . . ?
C12_2 C13_2 C14_2 C23_2 176.3(2) . . . . ?
C37_2 C13_2 C14_2 C23_2 -4.1(4) . . . . ?
C12_2 N3_2 C15_2 C16_2 175.7(2) . . . . ?
Rh1_2 N3_2 C15_2 C16_2 -8.0(4) . . . . ?
C12_2 N3_2 C15_2 C14_2 -0.6(3) . . . . ?
Rh1_2 N3_2 C15_2 C14_2 175.63(17) . . . . ?
C13_2 C14_2 C15_2 N3_2 1.9(3) . . . . ?
C23_2 C14_2 C15_2 N3_2 -176.6(3) . . . . ?
C13_2 C14_2 C15_2 C16_2 -174.3(2) . . . . ?
C23_2 C14_2 C15_2 C16_2 7.2(5) . . . . ?
N3_2 C15_2 C16_2 C17_2 -0.7(4) . . . . ?
C14_2 C15_2 C16_2 C17_2 175.0(3) . . . . ?
N3_2 C15_2 C16_2 C55_2 -176.9(2) . . . . ?
C14_2 C15_2 C16_2 C55_2 -1.2(4) . . . . ?
C20_2 N4_2 C17_2 C16_2 -178.8(2) . . . . ?
Rh1_2 N4_2 C17_2 C16_2 -3.5(4) . . . . ?
C20_2 N4_2 C17_2 C18_2 -1.3(3) . . . . ?
Rh1_2 N4_2 C17_2 C18_2 174.07(17) . . . . ?
C15_2 C16_2 C17_2 N4_2 6.6(4) . . . . ?
C55_2 C16_2 C17_2 N4_2 -177.3(2) . . . . ?
C15_2 C16_2 C17_2 C18_2 -170.5(2) . . . . ?
C55_2 C16_2 C17_2 C18_2 5.7(4) . . . . ?
N4_2 C17_2 C18_2 C19_2 0.3(3) . . . . ?
C16_2 C17_2 C18_2 C19_2 177.7(3) . . . . ?
N4_2 C17_2 C18_2 C24_2 -175.7(3) . . . . ?
C16_2 C17_2 C18_2 C24_2 1.7(5) . . . . ?
C17_2 C18_2 C19_2 C20_2 0.8(3) . . . . ?
C24_2 C18_2 C19_2 C20_2 177.0(3) . . . . ?
C17_2 C18_2 C19_2 C43_2 -174.6(3) . . . . ?
C24_2 C18_2 C19_2 C43_2 1.7(5) . . . . ?
C17_2 N4_2 C20_2 C1_2 -177.0(3) . . . . ?
Rh1_2 N4_2 C20_2 C1_2 7.3(4) . . . . ?
C17_2 N4_2 C20_2 C19_2 1.8(3) . . . . ?
Rh1_2 N4_2 C20_2 C19_2 -173.93(17) . . . . ?
C2_2 C1_2 C20_2 N4_2 -1.9(5) . . . . ?
C2_2 C1_2 C20_2 C19_2 179.4(3) . . . . ?
C18_2 C19_2 C20_2 N4_2 -1.6(3) . . . . ?
C43_2 C19_2 C20_2 N4_2 174.0(2) . . . . ?
C18_2 C19_2 C20_2 C1_2 177.2(3) . . . . ?
C43_2 C19_2 C20_2 C1_2 -7.2(4) . . . . ?
C4_2 C3_2 C25_2 C26_2 -85.3(4) . . . . ?
C2_2 C3_2 C25_2 C26_2 88.8(3) . . . . ?
C3_2 C25_2 C26_2 C27_2 179.1(3) . . . . ?
C25_2 C26_2 C27_2 C28_2 179.1(3) . . . . ?
C26_2 C27_2 C28_2 C29_2 177.7(3) . . . . ?
C27_2 C28_2 C29_2 C30_2 174.3(4) . . . . ?
C8_2 C9_2 C31_2 C32_2 90.9(3) . . . . ?
C10_2 C9_2 C31_2 C32_2 -81.6(3) . . . . ?
C9_2 C31_2 C32_2 C33_2 170.9(2) . . . . ?
C31_2 C32_2 C33_2 C34_2 -177.3(3) . . . . ?
C32_2 C33_2 C34_2 C35_2 172.7(3) . . . . ?
C33_2 C34_2 C35_2 C36_2 -174.9(3) . . . . ?
C14_2 C13_2 C37_2 C38_2 -86.4(3) . . . . ?
C12_2 C13_2 C37_2 C38_2 93.2(3) . . . . ?
C13_2 C37_2 C38_2 C39_2 -67.7(3) . . . . ?
C37_2 C38_2 C39_2 C40_2 174.8(2) . . . . ?
C38_2 C39_2 C40_2 C41_2 64.2(4) . . . . ?
C39_2 C40_2 C41_2 C42_2 -179.8(3) . . . . ?
C18_2 C19_2 C43_2 C44_2 99.3(3) . . . . ?
C20_2 C19_2 C43_2 C44_2 -75.3(4) . . . . ?
C19_2 C43_2 C44_2 C45_2 -51.8(3) . . . . ?
C43_2 C44_2 C45_2 C46_2 -167.0(2) . . . . ?
C44_2 C45_2 C46_2 C47_2 -176.6(3) . . . . ?
C45_2 C46_2 C47_2 C48_2 -178.2(3) . . . . ?
C5_2 C6_2 C49_2 C50_2 84.3(3) . . . . ?
C7_2 C6_2 C49_2 C50_2 -92.4(3) . . . . ?
C5_2 C6_2 C49_2 C54_2 -98.2(3) . . . . ?
C7_2 C6_2 C49_2 C54_2 85.1(3) . . . . ?
C54_2 C49_2 C50_2 C51_2 -2.2(4) . . . . ?
C6_2 C49_2 C50_2 C51_2 175.3(3) . . . . ?
C49_2 C50_2 C51_2 C52_2 1.1(5) . . . . ?
C50_2 C51_2 C52_2 C53_2 1.5(5) . . . . ?
C51_2 C52_2 C53_2 C54_2 -2.9(5) . . . . ?
C52_2 C53_2 C54_2 C49_2 1.8(5) . . . . ?
C50_2 C49_2 C54_2 C53_2 0.7(4) . . . . ?
C6_2 C49_2 C54_2 C53_2 -176.8(3) . . . . ?
C17_2 C16_2 C55_2 C56_2 90.2(3) . . . . ?
C15_2 C16_2 C55_2 C56_2 -93.4(3) . . . . ?
C17_2 C16_2 C55_2 C60_2 -91.2(3) . . . . ?
C15_2 C16_2 C55_2 C60_2 85.3(3) . . . . ?
C60_2 C55_2 C56_2 C57_2 -0.7(4) . . . . ?
C16_2 C55_2 C56_2 C57_2 178.0(3) . . . . ?
C55_2 C56_2 C57_2 C58_2 -1.2(5) . . . . ?
C56_2 C57_2 C58_2 C59_2 2.3(5) . . . . ?
C57_2 C58_2 C59_2 C60_2 -1.5(5) . . . . ?
C56_2 C55_2 C60_2 C59_2 1.5(4) . . . . ?
C16_2 C55_2 C60_2 C59_2 -177.2(3) . . . . ?
C58_2 C59_2 C60_2 C55_2 -0.4(5) . . . . ?
